data_4344226
loop_
_publ_author_name
'Vivekananda, K. V.'
'Dey, S.'
'Maity, D. K.'
'Bhuvanesh, N.'
'Jain, V. K.'

_publ_section_title
;
 Supramolecular Macrocyclic Pd(II) and Pt(II) Squares and Rectangles with
 Aryldithiolate Ligands and their Excellent Catalytic Activity in Suzuki
 C-C Coupling Reaction.
;
_journal_issue 21
_journal_name_full 'Inorganic chemistry'
_journal_page_first 10153
_journal_page_last 10162
_journal_paper_doi 10.1021/acs.inorgchem.5b00806
_journal_volume 54
_journal_year 2015
_chemical_formula_moiety 'C240 H224 P16 Pd8 S8, 4(C F3 O3 S), 2(C3 H6 O)'
_chemical_formula_sum 'C250 H236 F12 O14 P16 Pd8 S12'
_chemical_formula_weight 5423.81
_chemical_name_systematic
;
 ?
;
_space_group_crystal_system triclinic
_space_group_IT_number 2
_space_group_name_Hall '-P 1'
_space_group_name_H-M_alt 'P -1'
_symmetry_space_group_name_Hall '-P 1'
_symmetry_space_group_name_H-M 'P -1'
_atom_sites_solution_hydrogens geom
_audit_creation_date 2014-06-20
_audit_creation_method
;
Olex2 1.2-beta
(compiled 2013.09.17 svn.r2790 for OlexSys, GUI svn.r4601)
;
_cell_angle_alpha 61.8080(10)
_cell_angle_beta 71.3300(10)
_cell_angle_gamma 68.6400(10)
_cell_formula_units_Z 1
_cell_length_a 17.2155(16)
_cell_length_b 21.975(2)
_cell_length_c 22.457(2)
_cell_measurement_reflns_used 9223
_cell_measurement_temperature 110.15
_cell_measurement_theta_max 27.453
_cell_measurement_theta_min 2.175
_cell_volume 6859.2(11)
_computing_data_reduction 'SAINT v8.27A (Bruker, 2012)'
_computing_molecular_graphics
;
O. V. Dolomanov, L. J. Bourhis, R. J. Gildea, J. A. K. Howard and H. Puschmann,
OLEX2: a complete structure solution, refinement and analysis program.
J. Appl. Cryst. (2009). 42, 339-341.
;
_computing_publication_material
;
O. V. Dolomanov, L. J. Bourhis, R. J. Gildea, J. A. K. Howard and H. Puschmann,
OLEX2: a complete structure solution, refinement and analysis program.
J. Appl. Cryst. (2009). 42, 339-341.
;
_computing_structure_refinement
;
SHELX, G.M. Sheldrick, Acta Cryst.
(2008). A64, 112-122
;
_diffrn_ambient_temperature 110.15
_diffrn_measured_fraction_theta_full 0.998
_diffrn_measured_fraction_theta_max 0.989
_diffrn_measurement_device_type 'Bruker APEX-II CCD'
_diffrn_measurement_method '\f and \w scans'
_diffrn_radiation_monochromator graphite
_diffrn_radiation_type MoK\a
_diffrn_radiation_wavelength 0.71073
_diffrn_reflns_av_R_equivalents 0.0516
_diffrn_reflns_av_unetI/netI 0.0459
_diffrn_reflns_laue_measured_fraction_full 0.998
_diffrn_reflns_laue_measured_fraction_max 0.989
_diffrn_reflns_limit_h_max 22
_diffrn_reflns_limit_h_min -22
_diffrn_reflns_limit_k_max 28
_diffrn_reflns_limit_k_min -28
_diffrn_reflns_limit_l_max 29
_diffrn_reflns_limit_l_min -29
_diffrn_reflns_number 127933
_diffrn_reflns_point_group_measured_fraction_full 0.998
_diffrn_reflns_point_group_measured_fraction_max 0.989
_diffrn_reflns_theta_full 25.242
_diffrn_reflns_theta_max 27.539
_diffrn_reflns_theta_min 1.046
_diffrn_standards_number 0
_exptl_absorpt_coefficient_mu 0.757
_exptl_absorpt_correction_T_max 0.7456
_exptl_absorpt_correction_T_min 0.6631
_exptl_absorpt_correction_type multi-scan
_exptl_absorpt_process_details
;
SADABS-2012/1 (Bruker,2012) was used for absorption correction.
wR2(int) was 0.0662 before and 0.0566 after correction.
The Ratio of minimum to maximum transmission is 0.8894.
The \l/2 correction factor is 0.0015.
;
_exptl_crystal_colour colourless
_exptl_crystal_colour_primary colourless
_exptl_crystal_density_diffrn 1.313
_exptl_crystal_description block
_exptl_crystal_F_000 2756
_exptl_crystal_size_max 0.484
_exptl_crystal_size_mid 0.143
_exptl_crystal_size_min 0.082
_refine_diff_density_max 2.138
_refine_diff_density_min -1.690
_refine_diff_density_rms 0.110
_refine_ls_extinction_method none
_refine_ls_goodness_of_fit_ref 1.063
_refine_ls_hydrogen_treatment constr
_refine_ls_matrix_type full
_refine_ls_number_parameters 1407
_refine_ls_number_reflns 31331
_refine_ls_number_restraints 0
_refine_ls_restrained_S_all 1.063
_refine_ls_R_factor_all 0.0724
_refine_ls_R_factor_gt 0.0533
_refine_ls_shift/su_max 0.003
_refine_ls_shift/su_mean 0.000
_refine_ls_structure_factor_coef Fsqd
_refine_ls_weighting_details 'w=1/[\s^2^(Fo^2^)+(0.0233P)^2^+31.5397P] where P=(Fo^2^+2Fc^2^)/3'
_refine_ls_weighting_scheme calc
_refine_ls_wR_factor_gt 0.1143
_refine_ls_wR_factor_ref 0.1256
_reflns_Friedel_coverage 0.000
_reflns_number_gt 24781
_reflns_number_total 31331
_reflns_threshold_expression 'I > 2\s(I)'
_cod_data_source_file ic5b00806_si_002.cif
_cod_data_source_block sd38_sq
_cod_depositor_comments 'Adding full bibliography for 4344224--4344226.cif.'
_cod_original_cell_volume 6859.3(11)
_cod_database_code 4344226
_shelxl_version_number 2013-4
_shelx_space_group_comment
;
The symmetry employed for this shelxl refinement is uniquely defined
by the following loop, which should always be used as a source of
symmetry information in preference to the above space-group names.
They are only intended as comments.
;
_shelx_estimated_absorpt_t_max 0.941
_shelx_estimated_absorpt_t_min 0.711
_olex2_refinement_description
;
1. Fixed Uiso
 At 1.2 times of:
  All C(H) groups, All C(H,H) groups
 At 1.5 times of:
  All C(H,H,H) groups
2.a Secondary CH2 refined with riding coordinates:
 C1(H1A,H1B), C2(H2A,H2B), C27(H27A,H27B), C34(H34A,H34B), C35(H35A,H35B),
 C36(H36A,H36B), C61(H61A,H61B), C62(H62A,H62B), C87(H87A,H87B), C94(H94A,H94B),
  C95(H95A,H95B), C96(H96A,H96B)
2.b Aromatic/amide H refined with riding coordinates:
 C4(H4), C5(H5), C6(H6), C7(H7), C8(H8), C10(H10), C11(H11), C12(H12),
 C13(H13), C14(H14), C16(H16), C17(H17), C18(H18), C19(H19), C20(H20), C22(H22),
  C23(H23), C24(H24), C25(H25), C26(H26), C29(H29), C30(H30), C32(H32),
 C33(H33), C38(H38), C39(H39), C40(H40), C41(H41), C42(H42), C44(H44), C45(H45),
  C46(H46), C47(H47), C48(H48), C50(H50), C51(H51), C52(H52), C53(H53),
 C54(H54), C56(H56), C57(H57), C58(H58), C59(H59), C60(H60), C64(H64), C65(H65),
  C66(H66), C67(H67), C68(H68), C70(H70), C71(H71), C72(H72), C73(H73),
 C74(H74), C76(H76), C77(H77), C78(H78), C79(H79), C80(H80), C82(H82), C83(H83),
  C84(H84), C85(H85), C86(H86), C89(H89), C90(H90), C92(H92), C93(H93),
 C98(H98), C99(H99), C100(H100), C101(H101), C102(H102), C104(H104), C105(H105),
  C106(H106), C107(H107), C108(H108), C110(H110), C111(H111), C112(H112),
 C113(H113), C114(H114), C116(H116), C117(H117), C118(H118), C119(H119),
 C120(H120)
2.c Idealised Me refined as rotating group:
 C3A(H3AA,H3AB,H3AC), C4A(H4AA,H4AB,H4AC)
;

loop_
_space_group_symop_operation_xyz
'x, y, z'
'-x, -y, -z'

loop_
_atom_site_label
_atom_site_type_symbol
_atom_site_fract_x
_atom_site_fract_y
_atom_site_fract_z
_atom_site_U_iso_or_equiv
_atom_site_adp_type
_atom_site_occupancy
_atom_site_site_symmetry_order
_atom_site_calc_flag
_atom_site_refinement_flags_posn
_atom_site_refinement_flags_adp
Pd1 Pd 0.69803(2) 0.78573(2) 0.08206(2) 0.02307(7) Uani 1 1 d . .
Pd2 Pd 1.12388(2) 0.22580(2) -0.11350(2) 0.02484(7) Uani 1 1 d . .
Pd3 Pd 1.22026(2) 0.26575(2) 0.37078(2) 0.02342(7) Uani 1 1 d . .
Pd4 Pd 1.04714(2) 0.24226(2) 0.35971(2) 0.02592(7) Uani 1 1 d . .
S1 S 0.76956(6) 0.71134(5) 0.17580(5) 0.0231(2) Uani 1 1 d . .
S2 S 1.15801(6) 0.23217(5) -0.02384(5) 0.0245(2) Uani 1 1 d . .
S3 S 1.19353(7) 0.19166(5) 0.33481(5) 0.0273(2) Uani 1 1 d . .
S4 S 1.09950(7) 0.34259(5) 0.32218(5) 0.0249(2) Uani 1 1 d . .
P1 P 0.57525(7) 0.77200(6) 0.15728(6) 0.0285(2) Uani 1 1 d . .
P2 P 0.61243(7) 0.85238(6) 0.00147(6) 0.0262(2) Uani 1 1 d . .
P3 P 1.02346(8) 0.16231(7) -0.05722(7) 0.0377(3) Uani 1 1 d . .
P4 P 1.10078(8) 0.22171(6) -0.20656(6) 0.0297(2) Uani 1 1 d . .
P5 P 1.25751(7) 0.33829(6) 0.39705(6) 0.0260(2) Uani 1 1 d . .
P6 P 1.34332(7) 0.18646(6) 0.40279(5) 0.0264(2) Uani 1 1 d . .
P7 P 1.02088(9) 0.13678(6) 0.39027(6) 0.0332(3) Uani 1 1 d . .
P8 P 0.90200(8) 0.27766(6) 0.39043(6) 0.0299(2) Uani 1 1 d . .
C1 C 0.4856(3) 0.8168(3) 0.1111(2) 0.0383(11) Uani 1 1 d . .
H1A H 0.4763 0.7838 0.0972 0.046 Uiso 1 1 calc R U
H1B H 0.4333 0.8317 0.1411 0.046 Uiso 1 1 calc R U
C2 C 0.5064(3) 0.8819(3) 0.0479(2) 0.0383(11) Uani 1 1 d . .
H2A H 0.5061 0.9186 0.0617 0.046 Uiso 1 1 calc R U
H2B H 0.4637 0.9028 0.0180 0.046 Uiso 1 1 calc R U
C3 C 0.5486(3) 0.8078(2) 0.2210(2) 0.0306(9) Uani 1 1 d . .
C4 C 0.4824(3) 0.7913(3) 0.2766(2) 0.0390(11) Uani 1 1 d . .
H4 H 0.4503 0.7620 0.2806 0.047 Uiso 1 1 calc R U
C5 C 0.4638(3) 0.8180(3) 0.3259(2) 0.0436(13) Uani 1 1 d . .
H5 H 0.4199 0.8058 0.3646 0.052 Uiso 1 1 calc R U
C6 C 0.5089(4) 0.8623(3) 0.3188(3) 0.0499(14) Uani 1 1 d . .
H6 H 0.4964 0.8799 0.3531 0.060 Uiso 1 1 calc R U
C7 C 0.5710(4) 0.8812(3) 0.2634(3) 0.0466(13) Uani 1 1 d . .
H7 H 0.5999 0.9133 0.2582 0.056 Uiso 1 1 calc R U
C8 C 0.5923(3) 0.8536(2) 0.2139(2) 0.0348(10) Uani 1 1 d . .
H8 H 0.6365 0.8661 0.1757 0.042 Uiso 1 1 calc R U
C9 C 0.5768(3) 0.6785(3) 0.2022(3) 0.0369(11) Uani 1 1 d . .
C10 C 0.5728(3) 0.6424(3) 0.1662(4) 0.0522(15) Uani 1 1 d . .
H10 H 0.5640 0.6683 0.1200 0.063 Uiso 1 1 calc R U
C11 C 0.5816(4) 0.5695(4) 0.1975(5) 0.073(2) Uani 1 1 d . .
H11 H 0.5798 0.5452 0.1727 0.087 Uiso 1 1 calc R U
C12 C 0.5931(4) 0.5324(4) 0.2648(5) 0.082(3) Uani 1 1 d . .
H12 H 0.5972 0.4826 0.2866 0.098 Uiso 1 1 calc R U
C13 C 0.5987(4) 0.5660(3) 0.3005(4) 0.0645(19) Uani 1 1 d . .
H13 H 0.6078 0.5394 0.3466 0.077 Uiso 1 1 calc R U
C14 C 0.5911(3) 0.6395(3) 0.2695(3) 0.0451(13) Uani 1 1 d . .
H14 H 0.5956 0.6628 0.2942 0.054 Uiso 1 1 calc R U
C15 C 0.6337(3) 0.9325(2) -0.0708(2) 0.0265(9) Uani 1 1 d . .
C16 C 0.6768(3) 0.9710(2) -0.0643(2) 0.0321(10) Uani 1 1 d . .
H16 H 0.6956 0.9548 -0.0227 0.038 Uiso 1 1 calc R U
C17 C 0.6919(3) 1.0333(2) -0.1195(3) 0.0391(11) Uani 1 1 d . .
H17 H 0.7203 1.0605 -0.1153 0.047 Uiso 1 1 calc R U
C18 C 0.6659(3) 1.0561(2) -0.1805(3) 0.0365(11) Uani 1 1 d . .
H18 H 0.6779 1.0981 -0.2183 0.044 Uiso 1 1 calc R U
C19 C 0.6228(3) 1.0182(2) -0.1867(2) 0.0351(10) Uani 1 1 d . .
H19 H 0.6044 1.0346 -0.2286 0.042 Uiso 1 1 calc R U
C20 C 0.6060(3) 0.9562(2) -0.1321(2) 0.0312(10) Uani 1 1 d . .
H20 H 0.5760 0.9301 -0.1363 0.037 Uiso 1 1 calc R U
C21 C 0.5990(3) 0.7955(2) -0.0300(2) 0.0278(9) Uani 1 1 d . .
C22 C 0.5220(3) 0.8051(3) -0.0460(3) 0.0427(12) Uani 1 1 d . .
H22 H 0.4748 0.8428 -0.0408 0.051 Uiso 1 1 calc R U
C23 C 0.5145(4) 0.7603(3) -0.0693(3) 0.0562(16) Uani 1 1 d . .
H23 H 0.4617 0.7670 -0.0795 0.067 Uiso 1 1 calc R U
C24 C 0.5820(4) 0.7063(4) -0.0781(3) 0.0590(16) Uani 1 1 d . .
H24 H 0.5764 0.6758 -0.0947 0.071 Uiso 1 1 calc R U
C25 C 0.6588(4) 0.6961(3) -0.0625(3) 0.0558(15) Uani 1 1 d . .
H25 H 0.7060 0.6588 -0.0688 0.067 Uiso 1 1 calc R U
C26 C 0.6670(3) 0.7397(3) -0.0380(3) 0.0391(11) Uani 1 1 d . .
H26 H 0.7194 0.7317 -0.0265 0.047 Uiso 1 1 calc R U
C27 C 0.8050(3) 0.6264(2) 0.1651(2) 0.0269(9) Uani 1 1 d . .
H27A H 0.7553 0.6082 0.1755 0.032 Uiso 1 1 calc R U
H27B H 0.8329 0.6347 0.1169 0.032 Uiso 1 1 calc R U
C28 C 0.8663(3) 0.5721(2) 0.2125(2) 0.0249(8) Uani 1 1 d . .
C29 C 0.9501(3) 0.5469(2) 0.1863(2) 0.0277(9) Uani 1 1 d . .
H29 H 0.9690 0.5642 0.1379 0.033 Uiso 1 1 calc R U
C30 C 1.0069(3) 0.4968(2) 0.2295(2) 0.0269(9) Uani 1 1 d . .
H30 H 1.0641 0.4800 0.2105 0.032 Uiso 1 1 calc R U
C31 C 0.9806(3) 0.4708(2) 0.3008(2) 0.0243(8) Uani 1 1 d . .
C32 C 0.8966(3) 0.4960(2) 0.3272(2) 0.0268(9) Uani 1 1 d . .
H32 H 0.8779 0.4791 0.3756 0.032 Uiso 1 1 calc R U
C33 C 0.8393(3) 0.5458(2) 0.2836(2) 0.0271(9) Uani 1 1 d . .
H33 H 0.7817 0.5618 0.3024 0.032 Uiso 1 1 calc R U
C34 C 1.0422(3) 0.4173(2) 0.3479(2) 0.0277(9) Uani 1 1 d . .
H34A H 1.0112 0.3994 0.3957 0.033 Uiso 1 1 calc R U
H34B H 1.0831 0.4406 0.3461 0.033 Uiso 1 1 calc R U
C35 C 1.3511(3) 0.2851(2) 0.4369(2) 0.0328(10) Uani 1 1 d . .
H35A H 1.3819 0.3169 0.4341 0.039 Uiso 1 1 calc R U
H35B H 1.3339 0.2554 0.4860 0.039 Uiso 1 1 calc R U
C36 C 1.4078(3) 0.2379(2) 0.4003(2) 0.0335(10) Uani 1 1 d . .
H36A H 1.4567 0.2057 0.4235 0.040 Uiso 1 1 calc R U
H36B H 1.4295 0.2672 0.3522 0.040 Uiso 1 1 calc R U
C37 C 1.2926(3) 0.4110(2) 0.3203(2) 0.0357(10) Uani 1 1 d . .
C38 C 1.2704(4) 0.4307(3) 0.2581(3) 0.0489(14) Uani 1 1 d . .
H38 H 1.2344 0.4078 0.2562 0.059 Uiso 1 1 calc R U
C39 C 1.3006(5) 0.4839(4) 0.1986(3) 0.076(2) Uani 1 1 d . .
H39 H 1.2847 0.4976 0.1564 0.091 Uiso 1 1 calc R U
C40 C 1.3531(5) 0.5161(4) 0.2013(4) 0.088(3) Uani 1 1 d . .
H40 H 1.3737 0.5524 0.1608 0.106 Uiso 1 1 calc R U
C41 C 1.3765(4) 0.4962(3) 0.2627(4) 0.074(2) Uani 1 1 d . .
H41 H 1.4138 0.5184 0.2637 0.089 Uiso 1 1 calc R U
C42 C 1.3462(4) 0.4441(3) 0.3229(3) 0.0538(15) Uani 1 1 d . .
H42 H 1.3617 0.4313 0.3651 0.065 Uiso 1 1 calc R U
C43 C 1.1807(3) 0.3727(2) 0.4579(2) 0.0255(8) Uani 1 1 d . .
C44 C 1.1705(3) 0.4391(2) 0.4560(3) 0.0347(10) Uani 1 1 d . .
H44 H 1.2024 0.4707 0.4198 0.042 Uiso 1 1 calc R U
C45 C 1.1134(3) 0.4590(3) 0.5074(3) 0.0417(12) Uani 1 1 d . .
H45 H 1.1064 0.5045 0.5062 0.050 Uiso 1 1 calc R U
C46 C 1.0667(3) 0.4140(3) 0.5600(2) 0.0360(10) Uani 1 1 d . .
H46 H 1.0279 0.4282 0.5948 0.043 Uiso 1 1 calc R U
C47 C 1.0766(3) 0.3479(3) 0.5619(2) 0.0368(11) Uani 1 1 d . .
H47 H 1.0448 0.3164 0.5983 0.044 Uiso 1 1 calc R U
C48 C 1.1330(3) 0.3278(2) 0.5107(2) 0.0330(10) Uani 1 1 d . .
H48 H 1.1390 0.2826 0.5118 0.040 Uiso 1 1 calc R U
C49 C 1.3328(3) 0.1197(2) 0.4898(2) 0.0284(9) Uani 1 1 d . .
C50 C 1.4057(3) 0.0745(3) 0.5167(3) 0.0425(12) Uani 1 1 d . .
H50 H 1.4598 0.0789 0.4890 0.051 Uiso 1 1 calc R U
C51 C 1.4001(4) 0.0237(3) 0.5830(3) 0.0482(13) Uani 1 1 d . .
H51 H 1.4504 -0.0076 0.6003 0.058 Uiso 1 1 calc R U
C52 C 1.3218(3) 0.0178(3) 0.6247(3) 0.0423(12) Uani 1 1 d . .
H52 H 1.3182 -0.0170 0.6707 0.051 Uiso 1 1 calc R U
C53 C 1.2485(3) 0.0632(3) 0.5986(2) 0.0380(11) Uani 1 1 d . .
H53 H 1.1946 0.0593 0.6271 0.046 Uiso 1 1 calc R U
C54 C 1.2533(3) 0.1142(2) 0.5315(2) 0.0310(9) Uani 1 1 d . .
H54 H 1.2030 0.1451 0.5141 0.037 Uiso 1 1 calc R U
C55 C 1.4021(3) 0.1378(2) 0.3488(2) 0.0321(10) Uani 1 1 d . .
C56 C 1.3800(3) 0.0774(3) 0.3616(3) 0.0382(11) Uani 1 1 d . .
H56 H 1.3386 0.0598 0.4005 0.046 Uiso 1 1 calc R U
C57 C 1.4184(4) 0.0427(3) 0.3174(3) 0.0505(14) Uani 1 1 d . .
H57 H 1.4026 0.0018 0.3259 0.061 Uiso 1 1 calc R U
C58 C 1.4786(4) 0.0671(3) 0.2618(3) 0.0559(17) Uani 1 1 d . .
H58 H 1.5046 0.0432 0.2318 0.067 Uiso 1 1 calc R U
C59 C 1.5017(4) 0.1265(4) 0.2493(3) 0.0610(18) Uani 1 1 d . .
H59 H 1.5441 0.1429 0.2109 0.073 Uiso 1 1 calc R U
C60 C 1.4633(4) 0.1629(3) 0.2927(3) 0.0495(14) Uani 1 1 d . .
H60 H 1.4790 0.2041 0.2838 0.059 Uiso 1 1 calc R U
C61 C 0.9354(3) 0.1295(2) 0.4644(2) 0.0383(11) Uani 1 1 d . .
H61A H 0.9168 0.0858 0.4801 0.046 Uiso 1 1 calc R U
H61B H 0.9547 0.1271 0.5027 0.046 Uiso 1 1 calc R U
C62 C 0.8621(3) 0.1960(3) 0.4420(3) 0.0386(11) Uani 1 1 d . .
H62A H 0.8211 0.2007 0.4831 0.046 Uiso 1 1 calc R U
H62B H 0.8321 0.1908 0.4143 0.046 Uiso 1 1 calc R U
C63 C 1.1077(3) 0.0584(2) 0.4142(2) 0.0371(11) Uani 1 1 d . .
C64 C 1.1402(4) 0.0395(2) 0.4723(3) 0.0414(12) Uani 1 1 d . .
H64 H 1.1140 0.0661 0.4999 0.050 Uiso 1 1 calc R U
C65 C 1.2101(4) -0.0175(3) 0.4893(3) 0.0452(13) Uani 1 1 d . .
H65 H 1.2314 -0.0302 0.5289 0.054 Uiso 1 1 calc R U
C66 C 1.2494(4) -0.0564(3) 0.4490(3) 0.0515(14) Uani 1 1 d . .
H66 H 1.2976 -0.0955 0.4607 0.062 Uiso 1 1 calc R U
C67 C 1.2178(4) -0.0378(3) 0.3915(3) 0.0501(14) Uani 1 1 d . .
H67 H 1.2448 -0.0644 0.3639 0.060 Uiso 1 1 calc R U
C68 C 1.1477(4) 0.0188(3) 0.3737(3) 0.0430(12) Uani 1 1 d . .
H68 H 1.1267 0.0308 0.3342 0.052 Uiso 1 1 calc R U
C69 C 0.9788(3) 0.1348(2) 0.3272(2) 0.0352(10) Uani 1 1 d . .
C70 C 0.9483(4) 0.0769(3) 0.3430(3) 0.0448(13) Uani 1 1 d . .
H70 H 0.9538 0.0366 0.3855 0.054 Uiso 1 1 calc R U
C71 C 0.9101(4) 0.0787(3) 0.2965(3) 0.0500(14) Uani 1 1 d . .
H71 H 0.8912 0.0387 0.3066 0.060 Uiso 1 1 calc R U
C72 C 0.8990(4) 0.1379(3) 0.2355(3) 0.0496(14) Uani 1 1 d . .
H72 H 0.8706 0.1394 0.2047 0.060 Uiso 1 1 calc R U
C73 C 0.9297(4) 0.1953(3) 0.2193(3) 0.0452(12) Uani 1 1 d . .
H73 H 0.9232 0.2358 0.1770 0.054 Uiso 1 1 calc R U
C74 C 0.9698(3) 0.1935(3) 0.2650(2) 0.0377(11) Uani 1 1 d . .
H74 H 0.9912 0.2325 0.2538 0.045 Uiso 1 1 calc R U
C75 C 0.8578(3) 0.3289(2) 0.4429(2) 0.0336(10) Uani 1 1 d . .
C76 C 0.7767(4) 0.3733(3) 0.4415(3) 0.0475(13) Uani 1 1 d . .
H76 H 0.7445 0.3792 0.4110 0.057 Uiso 1 1 calc R U
C77 C 0.7415(4) 0.4099(3) 0.4849(3) 0.0580(16) Uani 1 1 d . .
H77 H 0.6856 0.4401 0.4844 0.070 Uiso 1 1 calc R U
C78 C 0.7901(5) 0.4011(4) 0.5283(3) 0.0598(18) Uani 1 1 d . .
H78 H 0.7672 0.4261 0.5575 0.072 Uiso 1 1 calc R U
C79 C 0.8708(4) 0.3570(3) 0.5302(3) 0.0482(14) Uani 1 1 d . .
H79 H 0.9029 0.3514 0.5606 0.058 Uiso 1 1 calc R U
C80 C 0.9053(4) 0.3205(2) 0.4874(2) 0.0374(11) Uani 1 1 d . .
H80 H 0.9611 0.2901 0.4884 0.045 Uiso 1 1 calc R U
C81 C 0.8516(3) 0.3286(3) 0.3156(2) 0.0355(10) Uani 1 1 d . .
C82 C 0.7716(3) 0.3249(3) 0.3172(3) 0.0454(12) Uani 1 1 d . .
H82 H 0.7420 0.2954 0.3582 0.054 Uiso 1 1 calc R U
C83 C 0.7358(4) 0.3642(3) 0.2589(4) 0.0588(16) Uani 1 1 d . .
H83 H 0.6824 0.3602 0.2596 0.071 Uiso 1 1 calc R U
C84 C 0.7760(4) 0.4090(4) 0.2001(3) 0.0630(17) Uani 1 1 d . .
H84 H 0.7500 0.4366 0.1607 0.076 Uiso 1 1 calc R U
C85 C 0.8545(4) 0.4141(3) 0.1983(3) 0.0549(15) Uani 1 1 d . .
H85 H 0.8825 0.4453 0.1577 0.066 Uiso 1 1 calc R U
C86 C 0.8921(3) 0.3731(3) 0.2561(3) 0.0402(11) Uani 1 1 d . .
H86 H 0.9465 0.3758 0.2546 0.048 Uiso 1 1 calc R U
C87 C 1.2297(3) 0.2380(3) 0.2418(2) 0.0342(10) Uani 1 1 d . .
H87A H 1.2106 0.2903 0.2287 0.041 Uiso 1 1 calc R U
H87B H 1.2924 0.2245 0.2313 0.041 Uiso 1 1 calc R U
C88 C 1.1956(3) 0.2195(2) 0.2006(2) 0.0291(9) Uani 1 1 d . .
C89 C 1.2192(3) 0.1502(2) 0.2049(2) 0.0273(9) Uani 1 1 d . .
H89 H 1.2533 0.1132 0.2373 0.033 Uiso 1 1 calc R U
C90 C 1.1935(3) 0.1344(2) 0.1624(2) 0.0276(9) Uani 1 1 d . .
H90 H 1.2097 0.0867 0.1662 0.033 Uiso 1 1 calc R U
C91 C 1.1440(3) 0.1880(2) 0.1143(2) 0.0262(9) Uani 1 1 d . .
C92 C 1.1162(3) 0.2569(2) 0.1127(2) 0.0299(9) Uani 1 1 d . .
H92 H 1.0796 0.2934 0.0819 0.036 Uiso 1 1 calc R U
C93 C 1.1415(3) 0.2722(2) 0.1556(2) 0.0322(10) Uani 1 1 d . .
H93 H 1.1217 0.3191 0.1543 0.039 Uiso 1 1 calc R U
C94 C 1.1227(3) 0.1717(2) 0.0646(2) 0.0277(9) Uani 1 1 d . .
H94A H 1.0607 0.1782 0.0729 0.033 Uiso 1 1 calc R U
H94B H 1.1511 0.1215 0.0710 0.033 Uiso 1 1 calc R U
C95 C 1.0161(4) 0.1241(3) -0.1135(3) 0.0533(16) Uani 1 1 d . .
H95A H 1.0185 0.0727 -0.0866 0.064 Uiso 1 1 calc R U
H95B H 0.9609 0.1482 -0.1292 0.064 Uiso 1 1 calc R U
C96 C 1.0868(4) 0.1329(3) -0.1753(3) 0.0423(12) Uani 1 1 d . .
H96A H 1.0718 0.1276 -0.2114 0.051 Uiso 1 1 calc R U
H96B H 1.1398 0.0962 -0.1622 0.051 Uiso 1 1 calc R U
C97 C 0.9205(4) 0.2177(4) -0.0420(4) 0.0666(19) Uani 1 1 d . .
C98 C 0.9118(5) 0.2835(4) -0.0474(5) 0.099(3) Uani 1 1 d . .
H98 H 0.9603 0.2990 -0.0550 0.119 Uiso 1 1 calc R U
C99 C 0.8291(6) 0.3293(5) -0.0415(6) 0.140(5) Uani 1 1 d . .
H99 H 0.8216 0.3768 -0.0477 0.168 Uiso 1 1 calc R U
C100 C 0.7577(6) 0.3031(7) -0.0263(7) 0.145(5) Uani 1 1 d . .
H100 H 0.7022 0.3327 -0.0201 0.174 Uiso 1 1 calc R U
C101 C 0.7680(5) 0.2349(6) -0.0202(5) 0.116(4) Uani 1 1 d . .
H101 H 0.7203 0.2176 -0.0108 0.140 Uiso 1 1 calc R U
C102 C 0.8478(4) 0.1939(5) -0.0282(4) 0.086(3) Uani 1 1 d . .
H102 H 0.8556 0.1472 -0.0243 0.103 Uiso 1 1 calc R U
C103 C 1.0400(3) 0.0859(2) 0.0238(2) 0.0319(10) Uani 1 1 d . .
C104 C 0.9852(3) 0.0802(3) 0.0856(2) 0.0379(11) Uani 1 1 d . .
H104 H 0.9354 0.1173 0.0874 0.045 Uiso 1 1 calc R U
C105 C 1.0034(4) 0.0195(3) 0.1450(2) 0.0420(12) Uani 1 1 d . .
H105 H 0.9666 0.0156 0.1878 0.050 Uiso 1 1 calc R U
C106 C 1.0748(4) -0.0346(3) 0.1420(2) 0.0422(12) Uani 1 1 d . .
H106 H 1.0872 -0.0757 0.1827 0.051 Uiso 1 1 calc R U
C107 C 1.1286(3) -0.0299(3) 0.0801(2) 0.0354(10) Uani 1 1 d . .
H107 H 1.1771 -0.0681 0.0783 0.042 Uiso 1 1 calc R U
C108 C 1.1120(3) 0.0303(3) 0.0208(2) 0.0322(10) Uani 1 1 d . .
H108 H 1.1492 0.0340 -0.0217 0.039 Uiso 1 1 calc R U
C109 C 1.1806(3) 0.2351(2) -0.2827(2) 0.0331(10) Uani 1 1 d . .
C110 C 1.2281(3) 0.1819(3) -0.3072(3) 0.0442(12) Uani 1 1 d . .
H110 H 1.2159 0.1365 -0.2855 0.053 Uiso 1 1 calc R U
C111 C 1.2936(4) 0.1961(3) -0.3638(3) 0.0519(14) Uani 1 1 d . .
H111 H 1.3250 0.1606 -0.3814 0.062 Uiso 1 1 calc R U
C112 C 1.3129(4) 0.2600(4) -0.3942(3) 0.0522(14) Uani 1 1 d . .
H112 H 1.3602 0.2677 -0.4305 0.063 Uiso 1 1 calc R U
C113 C 1.2650(3) 0.3135(3) -0.3728(2) 0.0429(12) Uani 1 1 d . .
H113 H 1.2774 0.3588 -0.3958 0.051 Uiso 1 1 calc R U
C114 C 1.1984(3) 0.3017(3) -0.3175(2) 0.0347(10) Uani 1 1 d . .
H114 H 1.1647 0.3393 -0.3033 0.042 Uiso 1 1 calc R U
C115 C 1.0030(3) 0.2843(2) -0.2347(2) 0.0345(10) Uani 1 1 d . .
C116 C 0.9593(3) 0.2696(3) -0.2667(2) 0.0403(12) Uani 1 1 d . .
H116 H 0.9802 0.2265 -0.2735 0.048 Uiso 1 1 calc R U
C117 C 0.8852(3) 0.3179(3) -0.2885(3) 0.0448(13) Uani 1 1 d . .
H117 H 0.8547 0.3076 -0.3097 0.054 Uiso 1 1 calc R U
C118 C 0.8560(3) 0.3803(3) -0.2796(3) 0.0496(14) Uani 1 1 d . .
H118 H 0.8058 0.4137 -0.2955 0.060 Uiso 1 1 calc R U
C119 C 0.8992(4) 0.3953(3) -0.2474(4) 0.0645(19) Uani 1 1 d . .
H119 H 0.8786 0.4385 -0.2408 0.077 Uiso 1 1 calc R U
C120 C 0.9729(4) 0.3462(3) -0.2252(3) 0.0538(15) Uani 1 1 d . .
H120 H 1.0028 0.3559 -0.2030 0.065 Uiso 1 1 calc R U
S1C S 1.01152(8) 0.13848(6) 0.63514(6) 0.0363(3) Uani 1 1 d . .
F6C F 0.8615(2) 0.17180(18) 0.60601(16) 0.0533(8) Uani 1 1 d . .
F7C F 0.8598(2) 0.1756(2) 0.7003(2) 0.0715(11) Uani 1 1 d . .
F8C F 0.8880(2) 0.07508(18) 0.69548(17) 0.0612(9) Uani 1 1 d . .
O2C O 1.0419(2) 0.09935(18) 0.69880(16) 0.0402(8) Uani 1 1 d . .
O3C O 1.0420(3) 0.1020(3) 0.5895(2) 0.0605(11) Uani 1 1 d . .
O4C O 1.0135(3) 0.2110(2) 0.6023(2) 0.0644(12) Uani 1 1 d . .
C5C C 0.8999(3) 0.1401(3) 0.6599(3) 0.0408(11) Uani 1 1 d . .
S9C S 0.67873(8) 0.02476(7) 0.09175(6) 0.0404(3) Uani 1 1 d . .
F14C F 0.7107(2) 0.0126(2) 0.20373(18) 0.0664(10) Uani 1 1 d . .
F15C F 0.6848(2) 0.12060(19) 0.1272(2) 0.0713(11) Uani 1 1 d . .
F16C F 0.8049(2) 0.04652(19) 0.1132(2) 0.0681(10) Uani 1 1 d . .
O10C O 0.5910(2) 0.0334(2) 0.1238(2) 0.0559(11) Uani 1 1 d . .
O11C O 0.6946(3) 0.0743(2) 0.02136(19) 0.0623(12) Uani 1 1 d . .
O12C O 0.7282(2) -0.04793(19) 0.10676(19) 0.0432(8) Uani 1 1 d . .
C13C C 0.7220(3) 0.0525(3) 0.1355(3) 0.0478(13) Uani 1 1 d . .
O1A O 1.3138(5) 0.7835(4) 0.2257(4) 0.134(3) Uani 1 1 d . .
C2A C 1.3281(5) 0.7213(5) 0.2295(5) 0.090(3) Uani 1 1 d . .
C3A C 1.3239(7) 0.7153(6) 0.1652(6) 0.128(4) Uani 1 1 d . .
H3AA H 1.2970 0.7623 0.1332 0.192 Uiso 1 1 calc R U
H3AB H 1.2905 0.6815 0.1785 0.192 Uiso 1 1 calc R U
H3AC H 1.3814 0.6983 0.1429 0.192 Uiso 1 1 calc R U
C4A C 1.3479(6) 0.6585(6) 0.2940(6) 0.113(4) Uani 1 1 d . .
H4AA H 1.4089 0.6358 0.2882 0.170 Uiso 1 1 calc R U
H4AB H 1.3165 0.6242 0.3046 0.170 Uiso 1 1 calc R U
H4AC H 1.3314 0.6739 0.3316 0.170 Uiso 1 1 calc R U

loop_
_atom_site_aniso_label
_atom_site_aniso_U_11
_atom_site_aniso_U_22
_atom_site_aniso_U_33
_atom_site_aniso_U_23
_atom_site_aniso_U_13
_atom_site_aniso_U_12
Pd1 0.02206(15) 0.02450(16) 0.02071(14) -0.00627(12) -0.00767(12) -0.00446(12)
Pd2 0.02649(16) 0.02358(16) 0.02323(15) -0.00220(12) -0.00959(12) -0.01061(12)
Pd3 0.03478(17) 0.01705(14) 0.02009(14) -0.00773(12) -0.00823(12) -0.00522(12)
Pd4 0.04165(19) 0.01786(15) 0.02207(15) -0.00881(12) -0.00636(13) -0.01011(13)
S1 0.0257(5) 0.0224(5) 0.0203(4) -0.0033(4) -0.0093(4) -0.0080(4)
S2 0.0251(5) 0.0254(5) 0.0214(5) -0.0070(4) -0.0054(4) -0.0071(4)
S3 0.0414(6) 0.0205(5) 0.0229(5) -0.0114(4) -0.0060(4) -0.0073(4)
S4 0.0375(6) 0.0152(4) 0.0246(5) -0.0064(4) -0.0133(4) -0.0052(4)
P1 0.0255(5) 0.0317(6) 0.0271(5) -0.0103(5) -0.0046(4) -0.0083(5)
P2 0.0253(5) 0.0257(5) 0.0253(5) -0.0087(4) -0.0118(4) 0.0001(4)
P3 0.0322(6) 0.0347(7) 0.0367(6) 0.0035(5) -0.0113(5) -0.0186(5)
P4 0.0372(6) 0.0240(5) 0.0300(6) -0.0019(4) -0.0169(5) -0.0130(5)
P5 0.0354(6) 0.0209(5) 0.0249(5) -0.0091(4) -0.0067(4) -0.0096(4)
P6 0.0329(6) 0.0217(5) 0.0230(5) -0.0103(4) -0.0061(4) -0.0025(4)
P7 0.0527(7) 0.0218(5) 0.0277(6) -0.0120(5) 0.0014(5) -0.0172(5)
P8 0.0417(7) 0.0249(5) 0.0287(6) -0.0127(5) -0.0040(5) -0.0140(5)
C1 0.027(2) 0.051(3) 0.035(2) -0.016(2) -0.0055(19) -0.010(2)
C2 0.024(2) 0.048(3) 0.039(3) -0.018(2) -0.0112(19) 0.001(2)
C3 0.037(2) 0.024(2) 0.025(2) -0.0055(17) -0.0133(18) -0.0015(18)
C4 0.043(3) 0.035(3) 0.030(2) -0.009(2) -0.006(2) -0.007(2)
C5 0.051(3) 0.035(3) 0.027(2) -0.008(2) -0.009(2) 0.005(2)
C6 0.066(4) 0.035(3) 0.041(3) -0.018(2) -0.028(3) 0.014(3)
C7 0.058(3) 0.035(3) 0.057(3) -0.021(2) -0.036(3) 0.003(2)
C8 0.039(3) 0.028(2) 0.032(2) -0.0076(19) -0.015(2) -0.0025(19)
C9 0.027(2) 0.033(2) 0.049(3) -0.016(2) 0.001(2) -0.0135(19)
C10 0.030(3) 0.059(4) 0.082(4) -0.044(3) 0.005(3) -0.019(2)
C11 0.047(4) 0.069(5) 0.124(7) -0.063(5) 0.005(4) -0.024(3)
C12 0.053(4) 0.042(4) 0.134(8) -0.032(5) 0.007(4) -0.021(3)
C13 0.047(3) 0.041(3) 0.081(5) -0.007(3) 0.000(3) -0.017(3)
C14 0.035(3) 0.034(3) 0.058(3) -0.014(2) -0.003(2) -0.011(2)
C15 0.026(2) 0.022(2) 0.027(2) -0.0085(17) -0.0110(17) 0.0020(16)
C16 0.032(2) 0.029(2) 0.041(3) -0.020(2) -0.017(2) 0.0045(18)
C17 0.036(3) 0.025(2) 0.058(3) -0.017(2) -0.015(2) -0.0025(19)
C18 0.034(2) 0.023(2) 0.042(3) -0.004(2) -0.014(2) -0.0029(18)
C19 0.038(3) 0.027(2) 0.031(2) -0.0026(19) -0.018(2) -0.0020(19)
C20 0.035(2) 0.028(2) 0.032(2) -0.0084(18) -0.0188(19) -0.0042(18)
C21 0.032(2) 0.025(2) 0.024(2) -0.0063(17) -0.0080(17) -0.0078(17)
C22 0.043(3) 0.033(3) 0.055(3) -0.010(2) -0.030(2) -0.003(2)
C23 0.064(4) 0.046(3) 0.071(4) -0.016(3) -0.038(3) -0.015(3)
C24 0.069(4) 0.065(4) 0.070(4) -0.037(3) -0.014(3) -0.032(3)
C25 0.051(3) 0.057(4) 0.076(4) -0.043(3) -0.003(3) -0.016(3)
C26 0.033(2) 0.043(3) 0.048(3) -0.025(2) -0.005(2) -0.010(2)
C27 0.032(2) 0.022(2) 0.029(2) -0.0068(17) -0.0103(17) -0.0113(17)
C28 0.034(2) 0.0192(19) 0.024(2) -0.0046(16) -0.0106(17) -0.0113(17)
C29 0.036(2) 0.024(2) 0.0196(19) -0.0022(16) -0.0071(17) -0.0116(18)
C30 0.030(2) 0.020(2) 0.028(2) -0.0045(17) -0.0080(17) -0.0083(17)
C31 0.036(2) 0.0156(18) 0.024(2) -0.0053(15) -0.0100(17) -0.0088(16)
C32 0.040(2) 0.020(2) 0.0203(19) -0.0040(16) -0.0075(17) -0.0122(18)
C33 0.032(2) 0.023(2) 0.024(2) -0.0041(16) -0.0083(17) -0.0093(17)
C34 0.046(3) 0.0163(19) 0.024(2) -0.0054(16) -0.0162(18) -0.0063(17)
C35 0.038(3) 0.031(2) 0.035(2) -0.016(2) -0.008(2) -0.0109(19)
C36 0.034(2) 0.034(2) 0.028(2) -0.0087(19) -0.0016(18) -0.0117(19)
C37 0.041(3) 0.023(2) 0.039(3) -0.014(2) 0.003(2) -0.0109(19)
C38 0.067(4) 0.031(3) 0.036(3) -0.008(2) -0.001(3) -0.015(3)
C39 0.110(6) 0.047(4) 0.043(3) -0.005(3) 0.007(4) -0.028(4)
C40 0.101(6) 0.044(4) 0.074(5) -0.006(4) 0.033(5) -0.036(4)
C41 0.059(4) 0.046(4) 0.099(6) -0.024(4) 0.017(4) -0.030(3)
C42 0.049(3) 0.038(3) 0.071(4) -0.024(3) 0.005(3) -0.018(3)
C43 0.034(2) 0.022(2) 0.024(2) -0.0095(16) -0.0106(17) -0.0065(17)
C44 0.040(3) 0.025(2) 0.043(3) -0.016(2) -0.006(2) -0.0113(19)
C45 0.053(3) 0.027(2) 0.051(3) -0.022(2) -0.007(2) -0.007(2)
C46 0.038(3) 0.036(3) 0.035(2) -0.019(2) -0.008(2) -0.003(2)
C47 0.045(3) 0.040(3) 0.029(2) -0.014(2) -0.004(2) -0.017(2)
C48 0.048(3) 0.027(2) 0.030(2) -0.0134(19) -0.003(2) -0.016(2)
C49 0.038(2) 0.021(2) 0.026(2) -0.0129(17) -0.0100(18) 0.0011(17)
C50 0.035(3) 0.043(3) 0.034(3) -0.014(2) -0.009(2) 0.006(2)
C51 0.051(3) 0.042(3) 0.036(3) -0.012(2) -0.018(2) 0.008(2)
C52 0.057(3) 0.030(2) 0.030(2) -0.006(2) -0.014(2) -0.003(2)
C53 0.039(3) 0.035(3) 0.035(2) -0.010(2) -0.005(2) -0.010(2)
C54 0.038(2) 0.022(2) 0.031(2) -0.0091(18) -0.0083(19) -0.0062(18)
C55 0.037(2) 0.029(2) 0.026(2) -0.0146(18) -0.0092(18) 0.0040(19)
C56 0.037(3) 0.035(3) 0.045(3) -0.025(2) -0.011(2) 0.004(2)
C57 0.047(3) 0.051(3) 0.065(4) -0.044(3) -0.022(3) 0.013(3)
C58 0.055(3) 0.063(4) 0.050(3) -0.042(3) -0.023(3) 0.022(3)
C59 0.059(4) 0.069(4) 0.030(3) -0.022(3) -0.001(3) 0.007(3)
C60 0.058(3) 0.046(3) 0.029(3) -0.014(2) 0.001(2) -0.006(3)
C61 0.060(3) 0.024(2) 0.030(2) -0.0100(19) 0.002(2) -0.020(2)
C62 0.053(3) 0.034(3) 0.036(3) -0.016(2) -0.002(2) -0.021(2)
C63 0.058(3) 0.023(2) 0.030(2) -0.0113(19) 0.004(2) -0.019(2)
C64 0.062(3) 0.024(2) 0.037(3) -0.012(2) 0.002(2) -0.019(2)
C65 0.062(3) 0.027(2) 0.043(3) -0.009(2) -0.005(3) -0.019(2)
C66 0.059(4) 0.029(3) 0.058(4) -0.015(3) 0.000(3) -0.015(2)
C67 0.063(4) 0.031(3) 0.051(3) -0.023(2) 0.010(3) -0.014(3)
C68 0.064(3) 0.029(2) 0.037(3) -0.017(2) 0.003(2) -0.019(2)
C69 0.053(3) 0.027(2) 0.031(2) -0.0160(19) 0.002(2) -0.018(2)
C70 0.068(4) 0.036(3) 0.041(3) -0.022(2) 0.003(3) -0.028(3)
C71 0.064(4) 0.046(3) 0.056(3) -0.030(3) 0.001(3) -0.029(3)
C72 0.060(4) 0.054(3) 0.051(3) -0.033(3) -0.002(3) -0.022(3)
C73 0.061(3) 0.045(3) 0.038(3) -0.021(2) -0.002(2) -0.023(3)
C74 0.055(3) 0.030(2) 0.033(2) -0.017(2) 0.000(2) -0.017(2)
C75 0.046(3) 0.029(2) 0.029(2) -0.0127(19) -0.002(2) -0.016(2)
C76 0.053(3) 0.054(3) 0.052(3) -0.035(3) 0.001(3) -0.022(3)
C77 0.054(4) 0.066(4) 0.069(4) -0.047(3) 0.008(3) -0.020(3)
C78 0.088(5) 0.070(4) 0.046(3) -0.040(3) 0.019(3) -0.049(4)
C79 0.076(4) 0.046(3) 0.032(3) -0.018(2) -0.002(3) -0.030(3)
C80 0.058(3) 0.027(2) 0.027(2) -0.0070(19) -0.006(2) -0.018(2)
C81 0.043(3) 0.032(2) 0.040(3) -0.018(2) -0.011(2) -0.011(2)
C82 0.042(3) 0.046(3) 0.054(3) -0.025(3) -0.008(2) -0.013(2)
C83 0.050(3) 0.059(4) 0.079(4) -0.028(3) -0.028(3) -0.012(3)
C84 0.068(4) 0.070(4) 0.058(4) -0.016(3) -0.037(3) -0.015(3)
C85 0.071(4) 0.061(4) 0.038(3) -0.006(3) -0.022(3) -0.032(3)
C86 0.045(3) 0.044(3) 0.041(3) -0.016(2) -0.015(2) -0.017(2)
C87 0.050(3) 0.033(2) 0.025(2) -0.0162(19) 0.0005(19) -0.016(2)
C88 0.039(2) 0.027(2) 0.022(2) -0.0132(17) 0.0000(17) -0.0090(18)
C89 0.037(2) 0.024(2) 0.0192(19) -0.0080(16) -0.0064(17) -0.0061(18)
C90 0.036(2) 0.022(2) 0.023(2) -0.0108(17) -0.0013(17) -0.0073(17)
C91 0.033(2) 0.025(2) 0.0216(19) -0.0099(16) -0.0028(17) -0.0095(17)
C92 0.034(2) 0.027(2) 0.026(2) -0.0111(18) -0.0063(18) -0.0030(18)
C93 0.042(3) 0.023(2) 0.031(2) -0.0141(18) -0.0019(19) -0.0063(19)
C94 0.033(2) 0.029(2) 0.0192(19) -0.0073(17) -0.0021(17) -0.0125(18)
C95 0.074(4) 0.055(3) 0.041(3) 0.002(3) -0.029(3) -0.040(3)
C96 0.064(3) 0.029(2) 0.038(3) 0.001(2) -0.028(2) -0.021(2)
C97 0.037(3) 0.053(4) 0.070(4) 0.002(3) -0.005(3) -0.010(3)
C98 0.054(4) 0.059(5) 0.147(8) -0.038(5) 0.018(5) -0.009(4)
C99 0.080(7) 0.079(6) 0.170(11) -0.029(7) 0.025(7) 0.008(5)
C100 0.048(5) 0.115(9) 0.179(12) -0.028(8) 0.014(6) 0.005(6)
C101 0.049(5) 0.121(9) 0.117(8) -0.008(7) -0.008(5) -0.015(5)
C102 0.040(3) 0.105(6) 0.080(5) -0.008(4) -0.015(3) -0.020(4)
C103 0.034(2) 0.036(2) 0.026(2) -0.0042(19) -0.0066(18) -0.021(2)
C104 0.045(3) 0.038(3) 0.035(2) -0.015(2) 0.000(2) -0.021(2)
C105 0.060(3) 0.049(3) 0.025(2) -0.013(2) 0.002(2) -0.034(3)
C106 0.067(4) 0.040(3) 0.028(2) -0.002(2) -0.018(2) -0.032(3)
C107 0.040(3) 0.033(2) 0.041(3) -0.012(2) -0.016(2) -0.013(2)
C108 0.034(2) 0.040(3) 0.027(2) -0.0125(19) -0.0038(18) -0.018(2)
C109 0.039(3) 0.036(2) 0.031(2) -0.014(2) -0.017(2) -0.007(2)
C110 0.053(3) 0.036(3) 0.052(3) -0.020(2) -0.026(3) -0.003(2)
C111 0.046(3) 0.070(4) 0.050(3) -0.038(3) -0.015(3) 0.000(3)
C112 0.049(3) 0.073(4) 0.044(3) -0.028(3) -0.014(3) -0.014(3)
C113 0.044(3) 0.060(3) 0.028(2) -0.015(2) -0.012(2) -0.016(3)
C114 0.043(3) 0.039(3) 0.030(2) -0.014(2) -0.016(2) -0.009(2)
C115 0.031(2) 0.032(2) 0.030(2) 0.0030(19) -0.0115(18) -0.0136(19)
C116 0.031(2) 0.062(3) 0.027(2) -0.014(2) -0.0081(19) -0.013(2)
C117 0.030(2) 0.067(4) 0.035(3) -0.016(3) -0.010(2) -0.013(2)
C118 0.034(3) 0.047(3) 0.050(3) 0.006(3) -0.023(2) -0.012(2)
C119 0.052(3) 0.031(3) 0.104(5) -0.009(3) -0.035(4) -0.011(3)
C120 0.051(3) 0.031(3) 0.083(4) -0.012(3) -0.038(3) -0.007(2)
S1C 0.0540(7) 0.0340(6) 0.0251(5) -0.0076(5) -0.0064(5) -0.0223(5)
F6C 0.061(2) 0.056(2) 0.0468(18) -0.0145(15) -0.0231(15) -0.0167(16)
F7C 0.057(2) 0.095(3) 0.074(2) -0.060(2) -0.0160(18) 0.008(2)
F8C 0.068(2) 0.057(2) 0.056(2) -0.0057(17) -0.0081(17) -0.0397(18)
O2C 0.048(2) 0.043(2) 0.0266(16) -0.0077(15) -0.0048(14) -0.0186(16)
O3C 0.063(3) 0.089(3) 0.052(2) -0.049(2) 0.002(2) -0.026(2)
O4C 0.099(3) 0.039(2) 0.058(3) 0.0044(19) -0.031(2) -0.039(2)
C5C 0.051(3) 0.038(3) 0.033(2) -0.014(2) -0.009(2) -0.010(2)
S9C 0.0296(6) 0.0418(7) 0.0374(6) -0.0123(5) -0.0061(5) -0.0008(5)
F14C 0.083(3) 0.071(2) 0.048(2) -0.0227(18) -0.0174(18) -0.020(2)
F15C 0.072(2) 0.046(2) 0.091(3) -0.034(2) -0.001(2) -0.0125(18)
F16C 0.0423(19) 0.055(2) 0.104(3) -0.027(2) -0.0137(19) -0.0162(16)
O10C 0.0271(18) 0.058(3) 0.063(3) -0.017(2) -0.0063(17) -0.0013(17)
O11C 0.061(3) 0.057(3) 0.038(2) -0.0074(19) -0.0107(19) 0.004(2)
O12C 0.0307(17) 0.040(2) 0.052(2) -0.0175(17) -0.0031(15) -0.0064(15)
C13C 0.041(3) 0.038(3) 0.053(3) -0.014(3) -0.006(2) -0.007(2)
O1A 0.122(6) 0.116(6) 0.176(7) -0.090(6) 0.049(5) -0.065(5)
C2A 0.053(4) 0.094(6) 0.120(7) -0.052(6) 0.027(4) -0.039(4)
C3A 0.128(9) 0.178(11) 0.128(9) -0.071(8) 0.016(7) -0.115(9)
C4A 0.082(6) 0.120(8) 0.150(10) -0.059(8) 0.018(6) -0.066(6)

loop_
_atom_type_symbol
_atom_type_description
_atom_type_scat_dispersion_real
_atom_type_scat_dispersion_imag
_atom_type_scat_source
C C 0.0033 0.0016 'International Tables Vol C Tables 4.2.6.8 and 6.1.1.4'
H H 0.0000 0.0000 'International Tables Vol C Tables 4.2.6.8 and 6.1.1.4'
F F 0.0171 0.0103 'International Tables Vol C Tables 4.2.6.8 and 6.1.1.4'
O O 0.0106 0.0060 'International Tables Vol C Tables 4.2.6.8 and 6.1.1.4'
P P 0.1023 0.0942 'International Tables Vol C Tables 4.2.6.8 and 6.1.1.4'
Pd Pd -0.9988 1.0072 'International Tables Vol C Tables 4.2.6.8 and 6.1.1.4'
S S 0.1246 0.1234 'International Tables Vol C Tables 4.2.6.8 and 6.1.1.4'

loop_
_geom_angle_atom_site_label_1
_geom_angle_atom_site_label_2
_geom_angle_atom_site_label_3
_geom_angle
_geom_angle_site_symmetry_1
_geom_angle_site_symmetry_3
S1 Pd1 Pd2 46.55(3) . 2_765
S1 Pd1 S2 79.11(4) . 2_765
S2 Pd1 Pd2 45.97(3) 2_765 2_765
P1 Pd1 Pd2 127.43(3) . 2_765
P1 Pd1 S1 87.78(4) . .
P1 Pd1 S2 164.38(4) . 2_765
P1 Pd1 P2 84.40(4) . .
P2 Pd1 Pd2 141.16(3) . 2_765
P2 Pd1 S1 171.95(4) . .
P2 Pd1 S2 108.32(4) . 2_765
S1 Pd2 Pd1 46.30(2) 2_765 2_765
S2 Pd2 Pd1 47.08(3) . 2_765
S2 Pd2 S1 79.79(4) . 2_765
P3 Pd2 Pd1 134.50(3) . 2_765
P3 Pd2 S1 177.05(5) . 2_765
P3 Pd2 S2 102.64(4) . .
P3 Pd2 P4 81.78(5) . .
P4 Pd2 Pd1 128.51(3) . 2_765
P4 Pd2 S1 95.74(4) . 2_765
P4 Pd2 S2 175.32(4) . .
S4 Pd3 S3 80.29(4) . .
P5 Pd3 S3 174.33(4) . .
P5 Pd3 S4 101.51(4) . .
P6 Pd3 S3 92.42(4) . .
P6 Pd3 S4 170.55(4) . .
P6 Pd3 P5 85.20(4) . .
S3 Pd4 S4 79.98(4) . .
P7 Pd4 S3 90.04(4) . .
P7 Pd4 S4 169.98(5) . .
P7 Pd4 P8 83.06(5) . .
P8 Pd4 S3 172.96(4) . .
P8 Pd4 S4 106.94(4) . .
Pd1 S1 Pd2 87.15(3) . 2_765
C27 S1 Pd1 99.78(13) . .
C27 S1 Pd2 108.67(14) . 2_765
Pd2 S2 Pd1 86.95(4) . 2_765
C94 S2 Pd1 123.20(15) . 2_765
C94 S2 Pd2 117.36(14) . .
Pd3 S3 Pd4 89.18(4) . .
C87 S3 Pd3 97.47(14) . .
C87 S3 Pd4 107.66(17) . .
Pd3 S4 Pd4 89.06(3) . .
C34 S4 Pd3 116.45(14) . .
C34 S4 Pd4 123.23(15) . .
C1 P1 Pd1 110.04(16) . .
C3 P1 Pd1 116.21(16) . .
C3 P1 C1 105.5(2) . .
C3 P1 C9 107.5(2) . .
C9 P1 Pd1 109.99(16) . .
C9 P1 C1 107.2(2) . .
C2 P2 Pd1 106.03(15) . .
C15 P2 Pd1 121.45(14) . .
C15 P2 C2 105.1(2) . .
C15 P2 C21 108.7(2) . .
C21 P2 Pd1 109.57(14) . .
C21 P2 C2 104.7(2) . .
C95 P3 Pd2 108.63(18) . .
C97 P3 Pd2 112.0(2) . .
C97 P3 C95 105.7(3) . .
C97 P3 C103 106.9(3) . .
C103 P3 Pd2 118.30(15) . .
C103 P3 C95 104.3(2) . .
C96 P4 Pd2 104.77(16) . .
C109 P4 Pd2 119.01(15) . .
C109 P4 C96 107.7(2) . .
C109 P4 C115 105.6(2) . .
C115 P4 Pd2 112.53(17) . .
C115 P4 C96 106.5(2) . .
C35 P5 Pd3 106.75(15) . .
C37 P5 Pd3 111.93(16) . .
C37 P5 C35 104.7(2) . .
C43 P5 Pd3 116.60(14) . .
C43 P5 C35 105.7(2) . .
C43 P5 C37 110.2(2) . .
C36 P6 Pd3 106.23(16) . .
C49 P6 Pd3 115.10(15) . .
C49 P6 C36 105.1(2) . .
C49 P6 C55 105.9(2) . .
C55 P6 Pd3 114.61(15) . .
C55 P6 C36 109.4(2) . .
C61 P7 Pd4 104.16(15) . .
C63 P7 Pd4 116.39(16) . .
C63 P7 C61 108.6(2) . .
C63 P7 C69 107.8(2) . .
C69 P7 Pd4 113.92(15) . .
C69 P7 C61 105.3(2) . .
C62 P8 Pd4 107.97(17) . .
C75 P8 Pd4 119.21(17) . .
C75 P8 C62 104.4(2) . .
C81 P8 Pd4 111.28(17) . .
C81 P8 C62 107.0(2) . .
C81 P8 C75 106.2(2) . .
P1 C1 H1A 110.1 . .
P1 C1 H1B 110.1 . .
H1A C1 H1B 108.4 . .
C2 C1 P1 108.2(3) . .
C2 C1 H1A 110.1 . .
C2 C1 H1B 110.1 . .
P2 C2 H2A 110.2 . .
P2 C2 H2B 110.2 . .
C1 C2 P2 107.7(3) . .
C1 C2 H2A 110.2 . .
C1 C2 H2B 110.2 . .
H2A C2 H2B 108.5 . .
C4 C3 P1 120.3(4) . .
C8 C3 P1 120.1(4) . .
C8 C3 C4 119.6(4) . .
C3 C4 H4 120.1 . .
C5 C4 C3 119.7(5) . .
C5 C4 H4 120.1 . .
C4 C5 H5 120.1 . .
C6 C5 C4 119.9(5) . .
C6 C5 H5 120.1 . .
C5 C6 H6 119.5 . .
C7 C6 C5 120.9(5) . .
C7 C6 H6 119.5 . .
C6 C7 H7 119.9 . .
C6 C7 C8 120.2(5) . .
C8 C7 H7 119.9 . .
C3 C8 C7 119.6(5) . .
C3 C8 H8 120.2 . .
C7 C8 H8 120.2 . .
C10 C9 P1 119.1(4) . .
C14 C9 P1 121.6(4) . .
C14 C9 C10 118.9(5) . .
C9 C10 H10 119.8 . .
C11 C10 C9 120.4(7) . .
C11 C10 H10 119.8 . .
C10 C11 H11 120.2 . .
C12 C11 C10 119.7(7) . .
C12 C11 H11 120.2 . .
C11 C12 H12 119.5 . .
C13 C12 C11 121.0(6) . .
C13 C12 H12 119.5 . .
C12 C13 H13 119.9 . .
C12 C13 C14 120.1(7) . .
C14 C13 H13 119.9 . .
C9 C14 C13 119.8(6) . .
C9 C14 H14 120.1 . .
C13 C14 H14 120.1 . .
C16 C15 P2 119.0(3) . .
C16 C15 C20 120.4(4) . .
C20 C15 P2 120.6(3) . .
C15 C16 H16 120.4 . .
C15 C16 C17 119.1(4) . .
C17 C16 H16 120.4 . .
C16 C17 H17 119.8 . .
C18 C17 C16 120.5(5) . .
C18 C17 H17 119.8 . .
C17 C18 H18 119.8 . .
C19 C18 C17 120.3(4) . .
C19 C18 H18 119.8 . .
C18 C19 H19 119.9 . .
C18 C19 C20 120.2(4) . .
C20 C19 H19 119.9 . .
C15 C20 H20 120.3 . .
C19 C20 C15 119.4(4) . .
C19 C20 H20 120.3 . .
C22 C21 P2 122.2(4) . .
C26 C21 P2 119.1(3) . .
C26 C21 C22 118.6(4) . .
C21 C22 H22 119.9 . .
C23 C22 C21 120.3(5) . .
C23 C22 H22 119.9 . .
C22 C23 H23 119.7 . .
C24 C23 C22 120.7(5) . .
C24 C23 H23 119.7 . .
C23 C24 H24 120.2 . .
C23 C24 C25 119.7(5) . .
C25 C24 H24 120.2 . .
C24 C25 H25 119.8 . .
C26 C25 C24 120.3(6) . .
C26 C25 H25 119.8 . .
C21 C26 H26 119.8 . .
C25 C26 C21 120.4(5) . .
C25 C26 H26 119.8 . .
S1 C27 H27A 109.6 . .
S1 C27 H27B 109.6 . .
H27A C27 H27B 108.2 . .
C28 C27 S1 110.1(3) . .
C28 C27 H27A 109.6 . .
C28 C27 H27B 109.6 . .
C29 C28 C27 120.6(4) . .
C29 C28 C33 118.9(4) . .
C33 C28 C27 120.6(4) . .
C28 C29 H29 119.5 . .
C28 C29 C30 121.0(4) . .
C30 C29 H29 119.5 . .
C29 C30 H30 119.7 . .
C29 C30 C31 120.5(4) . .
C31 C30 H30 119.7 . .
C30 C31 C34 120.8(4) . .
C32 C31 C30 118.6(4) . .
C32 C31 C34 120.6(4) . .
C31 C32 H32 119.6 . .
C31 C32 C33 120.8(4) . .
C33 C32 H32 119.6 . .
C28 C33 H33 119.9 . .
C32 C33 C28 120.2(4) . .
C32 C33 H33 119.9 . .
S4 C34 H34A 109.6 . .
S4 C34 H34B 109.6 . .
C31 C34 S4 110.1(3) . .
C31 C34 H34A 109.6 . .
C31 C34 H34B 109.6 . .
H34A C34 H34B 108.2 . .
P5 C35 H35A 109.9 . .
P5 C35 H35B 109.9 . .
H35A C35 H35B 108.3 . .
C36 C35 P5 109.1(3) . .
C36 C35 H35A 109.9 . .
C36 C35 H35B 109.9 . .
P6 C36 H36A 110.4 . .
P6 C36 H36B 110.4 . .
C35 C36 P6 106.5(3) . .
C35 C36 H36A 110.4 . .
C35 C36 H36B 110.4 . .
H36A C36 H36B 108.6 . .
C38 C37 P5 120.2(4) . .
C38 C37 C42 119.7(5) . .
C42 C37 P5 120.0(4) . .
C37 C38 H38 119.8 . .
C37 C38 C39 120.4(6) . .
C39 C38 H38 119.8 . .
C38 C39 H39 120.1 . .
C40 C39 C38 119.8(7) . .
C40 C39 H39 120.1 . .
C39 C40 H40 119.9 . .
C39 C40 C41 120.3(6) . .
C41 C40 H40 119.9 . .
C40 C41 H41 119.5 . .
C40 C41 C42 121.0(7) . .
C42 C41 H41 119.5 . .
C37 C42 H42 120.6 . .
C41 C42 C37 118.8(7) . .
C41 C42 H42 120.6 . .
C44 C43 P5 123.8(3) . .
C48 C43 P5 116.9(3) . .
C48 C43 C44 119.2(4) . .
C43 C44 H44 120.2 . .
C43 C44 C45 119.5(4) . .
C45 C44 H44 120.2 . .
C44 C45 H45 119.5 . .
C46 C45 C44 121.0(4) . .
C46 C45 H45 119.5 . .
C45 C46 H46 120.2 . .
C45 C46 C47 119.7(5) . .
C47 C46 H46 120.2 . .
C46 C47 H47 120.1 . .
C46 C47 C48 119.7(4) . .
C48 C47 H47 120.1 . .
C43 C48 H48 119.6 . .
C47 C48 C43 120.9(4) . .
C47 C48 H48 119.6 . .
C50 C49 P6 119.0(4) . .
C50 C49 C54 119.3(4) . .
C54 C49 P6 121.6(3) . .
C49 C50 H50 119.7 . .
C51 C50 C49 120.6(5) . .
C51 C50 H50 119.7 . .
C50 C51 H51 119.7 . .
C50 C51 C52 120.5(5) . .
C52 C51 H51 119.7 . .
C51 C52 H52 120.3 . .
C51 C52 C53 119.4(5) . .
C53 C52 H52 120.3 . .
C52 C53 H53 119.7 . .
C54 C53 C52 120.6(5) . .
C54 C53 H53 119.7 . .
C49 C54 H54 120.2 . .
C53 C54 C49 119.5(4) . .
C53 C54 H54 120.2 . .
C56 C55 P6 118.5(4) . .
C60 C55 P6 121.2(4) . .
C60 C55 C56 120.1(5) . .
C55 C56 H56 120.0 . .
C57 C56 C55 120.0(5) . .
C57 C56 H56 120.0 . .
C56 C57 H57 119.8 . .
C58 C57 C56 120.5(6) . .
C58 C57 H57 119.8 . .
C57 C58 H58 120.0 . .
C57 C58 C59 120.0(5) . .
C59 C58 H58 120.0 . .
C58 C59 H59 119.6 . .
C58 C59 C60 120.7(6) . .
C60 C59 H59 119.6 . .
C55 C60 C59 118.8(6) . .
C55 C60 H60 120.6 . .
C59 C60 H60 120.6 . .
P7 C61 H61A 110.3 . .
P7 C61 H61B 110.3 . .
H61A C61 H61B 108.5 . .
C62 C61 P7 107.3(3) . .
C62 C61 H61A 110.3 . .
C62 C61 H61B 110.3 . .
P8 C62 H62A 109.5 . .
P8 C62 H62B 109.5 . .
C61 C62 P8 110.7(3) . .
C61 C62 H62A 109.5 . .
C61 C62 H62B 109.5 . .
H62A C62 H62B 108.1 . .
C64 C63 P7 119.0(4) . .
C68 C63 P7 121.9(4) . .
C68 C63 C64 118.9(5) . .
C63 C64 H64 119.8 . .
C65 C64 C63 120.3(5) . .
C65 C64 H64 119.8 . .
C64 C65 H65 119.8 . .
C64 C65 C66 120.4(5) . .
C66 C65 H65 119.8 . .
C65 C66 H66 120.2 . .
C67 C66 C65 119.6(5) . .
C67 C66 H66 120.2 . .
C66 C67 H67 119.5 . .
C68 C67 C66 121.1(5) . .
C68 C67 H67 119.5 . .
C63 C68 H68 120.1 . .
C67 C68 C63 119.7(5) . .
C67 C68 H68 120.1 . .
C70 C69 P7 120.2(4) . .
C74 C69 P7 120.0(3) . .
C74 C69 C70 119.5(5) . .
C69 C70 H70 120.2 . .
C71 C70 C69 119.6(5) . .
C71 C70 H70 120.2 . .
C70 C71 H71 119.6 . .
C70 C71 C72 120.9(5) . .
C72 C71 H71 119.6 . .
C71 C72 H72 120.2 . .
C71 C72 C73 119.7(5) . .
C73 C72 H72 120.2 . .
C72 C73 H73 120.0 . .
C74 C73 C72 119.9(5) . .
C74 C73 H73 120.0 . .
C69 C74 C73 120.3(5) . .
C69 C74 H74 119.8 . .
C73 C74 H74 119.8 . .
C76 C75 P8 121.0(4) . .
C76 C75 C80 119.9(5) . .
C80 C75 P8 119.1(4) . .
C75 C76 H76 119.7 . .
C75 C76 C77 120.5(5) . .
C77 C76 H76 119.7 . .
C76 C77 H77 120.7 . .
C78 C77 C76 118.6(6) . .
C78 C77 H77 120.7 . .
C77 C78 H78 119.3 . .
C79 C78 C77 121.4(5) . .
C79 C78 H78 119.3 . .
C78 C79 H79 120.1 . .
C78 C79 C80 119.9(5) . .
C80 C79 H79 120.1 . .
C75 C80 H80 120.1 . .
C79 C80 C75 119.7(5) . .
C79 C80 H80 120.1 . .
C82 C81 P8 121.6(4) . .
C86 C81 P8 119.4(4) . .
C86 C81 C82 119.0(5) . .
C81 C82 H82 120.2 . .
C83 C82 C81 119.6(5) . .
C83 C82 H82 120.2 . .
C82 C83 H83 119.5 . .
C84 C83 C82 121.0(5) . .
C84 C83 H83 119.5 . .
C83 C84 H84 120.0 . .
C83 C84 C85 119.9(5) . .
C85 C84 H84 120.0 . .
C84 C85 H85 120.3 . .
C84 C85 C86 119.4(5) . .
C86 C85 H85 120.3 . .
C81 C86 C85 121.0(5) . .
C81 C86 H86 119.5 . .
C85 C86 H86 119.5 . .
S3 C87 H87A 109.4 . .
S3 C87 H87B 109.4 . .
H87A C87 H87B 108.0 . .
C88 C87 S3 111.4(3) . .
C88 C87 H87A 109.4 . .
C88 C87 H87B 109.4 . .
C89 C88 C87 120.8(4) . .
C89 C88 C93 118.8(4) . .
C93 C88 C87 120.4(4) . .
C88 C89 H89 119.7 . .
C90 C89 C88 120.7(4) . .
C90 C89 H89 119.7 . .
C89 C90 H90 119.7 . .
C89 C90 C91 120.5(4) . .
C91 C90 H90 119.7 . .
C90 C91 C92 118.7(4) . .
C90 C91 C94 120.2(4) . .
C92 C91 C94 121.1(4) . .
C91 C92 H92 119.8 . .
C93 C92 C91 120.4(4) . .
C93 C92 H92 119.8 . .
C88 C93 H93 119.7 . .
C92 C93 C88 120.6(4) . .
C92 C93 H93 119.7 . .
S2 C94 H94A 109.8 . .
S2 C94 H94B 109.8 . .
C91 C94 S2 109.3(3) . .
C91 C94 H94A 109.8 . .
C91 C94 H94B 109.8 . .
H94A C94 H94B 108.3 . .
P3 C95 H95A 109.2 . .
P3 C95 H95B 109.2 . .
H95A C95 H95B 107.9 . .
C96 C95 P3 111.9(3) . .
C96 C95 H95A 109.2 . .
C96 C95 H95B 109.2 . .
P4 C96 H96A 110.3 . .
P4 C96 H96B 110.3 . .
C95 C96 P4 107.0(4) . .
C95 C96 H96A 110.3 . .
C95 C96 H96B 110.3 . .
H96A C96 H96B 108.6 . .
C98 C97 P3 120.0(5) . .
C98 C97 C102 120.3(7) . .
C102 C97 P3 119.7(6) . .
C97 C98 H98 120.5 . .
C97 C98 C99 119.0(9) . .
C99 C98 H98 120.5 . .
C98 C99 H99 120.4 . .
C100 C99 C98 119.2(10) . .
C100 C99 H99 120.4 . .
C99 C100 H100 119.5 . .
C101 C100 C99 120.9(9) . .
C101 C100 H100 119.5 . .
C100 C101 H101 121.0 . .
C102 C101 C100 117.9(10) . .
C102 C101 H101 121.0 . .
C97 C102 H102 118.7 . .
C101 C102 C97 122.6(10) . .
C101 C102 H102 118.7 . .
C104 C103 P3 123.8(4) . .
C104 C103 C108 120.2(4) . .
C108 C103 P3 116.1(3) . .
C103 C104 H104 120.2 . .
C103 C104 C105 119.6(5) . .
C105 C104 H104 120.2 . .
C104 C105 H105 120.0 . .
C106 C105 C104 120.0(5) . .
C106 C105 H105 120.0 . .
C105 C106 H106 119.7 . .
C105 C106 C107 120.6(5) . .
C107 C106 H106 119.7 . .
C106 C107 H107 120.0 . .
C108 C107 C106 120.0(5) . .
C108 C107 H107 120.0 . .
C103 C108 H108 120.2 . .
C107 C108 C103 119.6(4) . .
C107 C108 H108 120.2 . .
C110 C109 P4 123.9(4) . .
C114 C109 P4 117.4(4) . .
C114 C109 C110 118.6(5) . .
C109 C110 H110 120.3 . .
C111 C110 C109 119.3(5) . .
C111 C110 H110 120.3 . .
C110 C111 H111 119.6 . .
C112 C111 C110 120.8(5) . .
C112 C111 H111 119.6 . .
C111 C112 H112 119.7 . .
C111 C112 C113 120.5(6) . .
C113 C112 H112 119.7 . .
C112 C113 H113 119.9 . .
C112 C113 C114 120.1(5) . .
C114 C113 H113 119.9 . .
C109 C114 H114 119.8 . .
C113 C114 C109 120.4(5) . .
C113 C114 H114 119.8 . .
C116 C115 P4 120.1(4) . .
C120 C115 P4 120.0(4) . .
C120 C115 C116 119.8(5) . .
C115 C116 H116 120.2 . .
C117 C116 C115 119.7(5) . .
C117 C116 H116 120.2 . .
C116 C117 H117 119.9 . .
C118 C117 C116 120.2(5) . .
C118 C117 H117 119.9 . .
C117 C118 H118 119.8 . .
C117 C118 C119 120.5(5) . .
C119 C118 H118 119.8 . .
C118 C119 H119 120.6 . .
C120 C119 C118 118.9(6) . .
C120 C119 H119 120.6 . .
C115 C120 C119 120.9(5) . .
C115 C120 H120 119.5 . .
C119 C120 H120 119.5 . .
O2C S1C O3C 115.0(3) . .
O2C S1C C5C 103.9(2) . .
O3C S1C C5C 101.9(2) . .
O4C S1C O2C 114.8(2) . .
O4C S1C O3C 114.1(3) . .
O4C S1C C5C 105.1(3) . .
F6C C5C S1C 112.4(4) . .
F6C C5C F7C 107.5(4) . .
F7C C5C S1C 110.4(4) . .
F8C C5C S1C 111.9(4) . .
F8C C5C F6C 108.1(4) . .
F8C C5C F7C 106.4(4) . .
O10C S9C O11C 114.8(2) . .
O10C S9C O12C 115.5(2) . .
O10C S9C C13C 103.3(3) . .
O11C S9C O12C 115.6(2) . .
O11C S9C C13C 102.7(3) . .
O12C S9C C13C 102.2(2) . .
F14C C13C S9C 111.2(4) . .
F15C C13C S9C 112.1(4) . .
F15C C13C F14C 106.7(5) . .
F16C C13C S9C 111.9(4) . .
F16C C13C F14C 107.2(5) . .
F16C C13C F15C 107.4(5) . .
O1A C2A C3A 116.9(10) . .
O1A C2A C4A 119.8(10) . .
C4A C2A C3A 123.3(9) . .
C2A C3A H3AA 109.5 . .
C2A C3A H3AB 109.5 . .
C2A C3A H3AC 109.5 . .
H3AA C3A H3AB 109.5 . .
H3AA C3A H3AC 109.5 . .
H3AB C3A H3AC 109.5 . .
C2A C4A H4AA 109.5 . .
C2A C4A H4AB 109.5 . .
C2A C4A H4AC 109.5 . .
H4AA C4A H4AB 109.5 . .
H4AA C4A H4AC 109.5 . .
H4AB C4A H4AC 109.5 . .

loop_
_geom_bond_atom_site_label_1
_geom_bond_atom_site_label_2
_geom_bond_distance
_geom_bond_site_symmetry_2
Pd1 Pd2 3.2579(5) 2_765
Pd1 S1 2.3584(10) .
Pd1 S2 2.3890(11) 2_765
Pd1 P1 2.2603(12) .
Pd1 P2 2.2855(11) .
Pd2 Pd1 3.2579(5) 2_765
Pd2 S1 2.3679(10) 2_765
Pd2 S2 2.3458(11) .
Pd2 P3 2.2858(12) .
Pd2 P4 2.2955(12) .
Pd3 S3 2.3541(11) .
Pd3 S4 2.3493(11) .
Pd3 P5 2.2751(11) .
Pd3 P6 2.2679(12) .
Pd4 S3 2.3545(12) .
Pd4 S4 2.3642(10) .
Pd4 P7 2.2605(12) .
Pd4 P8 2.3048(13) .
S1 Pd2 2.3680(10) 2_765
S1 C27 1.847(4) .
S2 Pd1 2.3891(11) 2_765
S2 C94 1.844(4) .
S3 C87 1.845(4) .
S4 C34 1.831(4) .
P1 C1 1.838(5) .
P1 C3 1.805(5) .
P1 C9 1.806(5) .
P2 C2 1.843(5) .
P2 C15 1.805(4) .
P2 C21 1.808(4) .
P3 C95 1.872(6) .
P3 C97 1.782(6) .
P3 C103 1.819(4) .
P4 C96 1.817(5) .
P4 C109 1.793(5) .
P4 C115 1.815(5) .
P5 C35 1.824(5) .
P5 C37 1.822(5) .
P5 C43 1.810(4) .
P6 C36 1.825(5) .
P6 C49 1.806(4) .
P6 C55 1.812(4) .
P7 C61 1.821(5) .
P7 C63 1.804(5) .
P7 C69 1.809(5) .
P8 C62 1.859(5) .
P8 C75 1.814(5) .
P8 C81 1.810(5) .
C1 H1A 0.9900 .
C1 H1B 0.9900 .
C1 C2 1.522(7) .
C2 H2A 0.9900 .
C2 H2B 0.9900 .
C3 C4 1.396(7) .
C3 C8 1.389(7) .
C4 H4 0.9500 .
C4 C5 1.387(7) .
C5 H5 0.9500 .
C5 C6 1.378(8) .
C6 H6 0.9500 .
C6 C7 1.359(8) .
C7 H7 0.9500 .
C7 C8 1.396(7) .
C8 H8 0.9500 .
C9 C10 1.403(7) .
C9 C14 1.392(7) .
C10 H10 0.9500 .
C10 C11 1.382(9) .
C11 H11 0.9500 .
C11 C12 1.377(11) .
C12 H12 0.9500 .
C12 C13 1.364(11) .
C13 H13 0.9500 .
C13 C14 1.398(8) .
C14 H14 0.9500 .
C15 C16 1.388(6) .
C15 C20 1.397(6) .
C16 H16 0.9500 .
C16 C17 1.389(7) .
C17 H17 0.9500 .
C17 C18 1.382(7) .
C18 H18 0.9500 .
C18 C19 1.374(7) .
C19 H19 0.9500 .
C19 C20 1.388(6) .
C20 H20 0.9500 .
C21 C22 1.400(6) .
C21 C26 1.390(6) .
C22 H22 0.9500 .
C22 C23 1.372(8) .
C23 H23 0.9500 .
C23 C24 1.367(9) .
C24 H24 0.9500 .
C24 C25 1.388(8) .
C25 H25 0.9500 .
C25 C26 1.373(7) .
C26 H26 0.9500 .
C27 H27A 0.9900 .
C27 H27B 0.9900 .
C27 C28 1.508(6) .
C28 C29 1.385(6) .
C28 C33 1.396(6) .
C29 H29 0.9500 .
C29 C30 1.387(6) .
C30 H30 0.9500 .
C30 C31 1.397(6) .
C31 C32 1.390(6) .
C31 C34 1.504(5) .
C32 H32 0.9500 .
C32 C33 1.396(6) .
C33 H33 0.9500 .
C34 H34A 0.9900 .
C34 H34B 0.9900 .
C35 H35A 0.9900 .
C35 H35B 0.9900 .
C35 C36 1.503(6) .
C36 H36A 0.9900 .
C36 H36B 0.9900 .
C37 C38 1.391(7) .
C37 C42 1.396(7) .
C38 H38 0.9500 .
C38 C39 1.394(8) .
C39 H39 0.9500 .
C39 C40 1.366(11) .
C40 H40 0.9500 .
C40 C41 1.382(12) .
C41 H41 0.9500 .
C41 C42 1.390(9) .
C42 H42 0.9500 .
C43 C44 1.385(6) .
C43 C48 1.385(6) .
C44 H44 0.9500 .
C44 C45 1.389(7) .
C45 H45 0.9500 .
C45 C46 1.373(7) .
C46 H46 0.9500 .
C46 C47 1.379(7) .
C47 H47 0.9500 .
C47 C48 1.383(6) .
C48 H48 0.9500 .
C49 C50 1.391(6) .
C49 C54 1.399(6) .
C50 H50 0.9500 .
C50 C51 1.374(7) .
C51 H51 0.9500 .
C51 C52 1.383(8) .
C52 H52 0.9500 .
C52 C53 1.391(7) .
C53 H53 0.9500 .
C53 C54 1.387(6) .
C54 H54 0.9500 .
C55 C56 1.390(7) .
C55 C60 1.386(7) .
C56 H56 0.9500 .
C56 C57 1.388(7) .
C57 H57 0.9500 .
C57 C58 1.366(9) .
C58 H58 0.9500 .
C58 C59 1.377(9) .
C59 H59 0.9500 .
C59 C60 1.403(8) .
C60 H60 0.9500 .
C61 H61A 0.9900 .
C61 H61B 0.9900 .
C61 C62 1.533(7) .
C62 H62A 0.9900 .
C62 H62B 0.9900 .
C63 C64 1.406(7) .
C63 C68 1.404(6) .
C64 H64 0.9500 .
C64 C65 1.381(7) .
C65 H65 0.9500 .
C65 C66 1.387(8) .
C66 H66 0.9500 .
C66 C67 1.384(8) .
C67 H67 0.9500 .
C67 C68 1.382(8) .
C68 H68 0.9500 .
C69 C70 1.400(6) .
C69 C74 1.388(7) .
C70 H70 0.9500 .
C70 C71 1.381(8) .
C71 H71 0.9500 .
C71 C72 1.382(8) .
C72 H72 0.9500 .
C72 C73 1.390(7) .
C73 H73 0.9500 .
C73 C74 1.388(7) .
C74 H74 0.9500 .
C75 C76 1.382(7) .
C75 C80 1.393(7) .
C76 H76 0.9500 .
C76 C77 1.402(7) .
C77 H77 0.9500 .
C77 C78 1.383(9) .
C78 H78 0.9500 .
C78 C79 1.374(9) .
C79 H79 0.9500 .
C79 C80 1.391(7) .
C80 H80 0.9500 .
C81 C82 1.398(7) .
C81 C86 1.375(7) .
C82 H82 0.9500 .
C82 C83 1.377(8) .
C83 H83 0.9500 .
C83 C84 1.370(9) .
C84 H84 0.9500 .
C84 C85 1.381(8) .
C85 H85 0.9500 .
C85 C86 1.388(7) .
C86 H86 0.9500 .
C87 H87A 0.9900 .
C87 H87B 0.9900 .
C87 C88 1.499(6) .
C88 C89 1.389(6) .
C88 C93 1.393(6) .
C89 H89 0.9500 .
C89 C90 1.387(6) .
C90 H90 0.9500 .
C90 C91 1.392(6) .
C91 C92 1.398(6) .
C91 C94 1.497(6) .
C92 H92 0.9500 .
C92 C93 1.383(6) .
C93 H93 0.9500 .
C94 H94A 0.9900 .
C94 H94B 0.9900 .
C95 H95A 0.9900 .
C95 H95B 0.9900 .
C95 C96 1.510(8) .
C96 H96A 0.9900 .
C96 H96B 0.9900 .
C97 C98 1.347(10) .
C97 C102 1.418(9) .
C98 H98 0.9500 .
C98 C99 1.421(11) .
C99 H99 0.9500 .
C99 C100 1.420(15) .
C100 H100 0.9500 .
C100 C101 1.388(15) .
C101 H101 0.9500 .
C101 C102 1.352(11) .
C102 H102 0.9500 .
C103 C104 1.384(6) .
C103 C108 1.397(7) .
C104 H104 0.9500 .
C104 C105 1.393(7) .
C105 H105 0.9500 .
C105 C106 1.374(8) .
C106 H106 0.9500 .
C106 C107 1.383(7) .
C107 H107 0.9500 .
C107 C108 1.382(6) .
C108 H108 0.9500 .
C109 C110 1.400(7) .
C109 C114 1.393(7) .
C110 H110 0.9500 .
C110 C111 1.396(8) .
C111 H111 0.9500 .
C111 C112 1.356(9) .
C112 H112 0.9500 .
C112 C113 1.365(8) .
C113 H113 0.9500 .
C113 C114 1.388(7) .
C114 H114 0.9500 .
C115 C116 1.389(7) .
C115 C120 1.362(7) .
C116 H116 0.9500 .
C116 C117 1.384(7) .
C117 H117 0.9500 .
C117 C118 1.365(8) .
C118 H118 0.9500 .
C118 C119 1.390(8) .
C119 H119 0.9500 .
C119 C120 1.387(7) .
C120 H120 0.9500 .
S1C O2C 1.430(3) .
S1C O3C 1.447(4) .
S1C O4C 1.412(4) .
S1C C5C 1.813(6) .
F6C C5C 1.329(6) .
F7C C5C 1.335(6) .
F8C C5C 1.323(6) .
S9C O10C 1.435(4) .
S9C O11C 1.439(4) .
S9C O12C 1.440(4) .
S9C C13C 1.805(6) .
F14C C13C 1.349(6) .
F15C C13C 1.340(6) .
F16C C13C 1.331(6) .
O1A C2A 1.263(10) .
C2A C3A 1.536(13) .
C2A C4A 1.485(13) .
C3A H3AA 0.9800 .
C3A H3AB 0.9800 .
C3A H3AC 0.9800 .
C4A H4AA 0.9800 .
C4A H4AB 0.9800 .
C4A H4AC 0.9800 .

loop_
_geom_torsion_atom_site_label_1
_geom_torsion_atom_site_label_2
_geom_torsion_atom_site_label_3
_geom_torsion_atom_site_label_4
_geom_torsion
_geom_torsion_site_symmetry_1
Pd1 S1 C27 C28 170.2(3) .
Pd1 S2 C94 C91 79.2(3) 2_765
Pd1 P1 C1 C2 -32.2(4) .
Pd1 P1 C3 C4 -168.9(3) .
Pd1 P1 C3 C8 13.1(4) .
Pd1 P1 C9 C10 -69.8(4) .
Pd1 P1 C9 C14 103.1(4) .
Pd1 P2 C2 C1 -48.5(4) .
Pd1 P2 C15 C16 -27.5(4) .
Pd1 P2 C15 C20 153.6(3) .
Pd1 P2 C21 C22 142.7(4) .
Pd1 P2 C21 C26 -36.6(4) .
Pd2 S1 C27 C28 79.9(3) 2_765
Pd2 S2 C94 C91 -175.4(2) .
Pd2 P3 C95 C96 10.0(4) .
Pd2 P3 C97 C98 -16.3(8) .
Pd2 P3 C97 C102 160.1(5) .
Pd2 P3 C103 C104 119.7(4) .
Pd2 P3 C103 C108 -61.7(4) .
Pd2 P4 C96 C95 55.4(3) .
Pd2 P4 C109 C110 112.7(4) .
Pd2 P4 C109 C114 -64.4(4) .
Pd2 P4 C115 C116 -151.2(3) .
Pd2 P4 C115 C120 29.6(5) .
Pd3 S3 C87 C88 -161.3(3) .
Pd3 S4 C34 C31 166.3(2) .
Pd3 P5 C35 C36 39.1(3) .
Pd3 P5 C37 C38 20.0(5) .
Pd3 P5 C37 C42 -156.1(4) .
Pd3 P5 C43 C44 -147.4(3) .
Pd3 P5 C43 C48 35.7(4) .
Pd3 P6 C36 C35 47.3(3) .
Pd3 P6 C49 C50 -172.0(3) .
Pd3 P6 C49 C54 5.4(4) .
Pd3 P6 C55 C56 -83.7(4) .
Pd3 P6 C55 C60 91.3(4) .
Pd4 S3 C87 C88 -69.8(3) .
Pd4 S4 C34 C31 -86.0(3) .
Pd4 P7 C61 C62 56.6(3) .
Pd4 P7 C63 C64 63.4(4) .
Pd4 P7 C63 C68 -111.8(4) .
Pd4 P7 C69 C70 -170.9(4) .
Pd4 P7 C69 C74 3.5(5) .
Pd4 P8 C62 C61 13.5(4) .
Pd4 P8 C75 C76 155.3(4) .
Pd4 P8 C75 C80 -27.5(4) .
Pd4 P8 C81 C82 146.3(4) .
Pd4 P8 C81 C86 -35.0(4) .
S1 C27 C28 C29 -114.6(4) .
S1 C27 C28 C33 66.0(4) .
S3 C87 C88 C89 -64.6(5) .
S3 C87 C88 C93 117.2(4) .
P1 C1 C2 P2 50.9(4) .
P1 C3 C4 C5 178.7(4) .
P1 C3 C8 C7 179.7(3) .
P1 C9 C10 C11 174.1(4) .
P1 C9 C14 C13 -174.8(4) .
P2 C15 C16 C17 -178.9(3) .
P2 C15 C20 C19 179.6(4) .
P2 C21 C22 C23 -179.5(4) .
P2 C21 C26 C25 -179.4(4) .
P3 C95 C96 P4 -41.1(4) .
P3 C97 C98 C99 174.1(8) .
P3 C97 C102 C101 -176.0(7) .
P3 C103 C104 C105 -179.7(4) .
P3 C103 C108 C107 -179.5(3) .
P4 C109 C110 C111 -174.7(4) .
P4 C109 C114 C113 173.6(3) .
P4 C115 C116 C117 -179.4(4) .
P4 C115 C120 C119 178.8(5) .
P5 C35 C36 P6 -55.3(4) .
P5 C37 C38 C39 -176.8(5) .
P5 C37 C42 C41 175.8(4) .
P5 C43 C44 C45 -176.1(4) .
P5 C43 C48 C47 175.9(4) .
P6 C49 C50 C51 179.2(4) .
P6 C49 C54 C53 -178.3(4) .
P6 C55 C56 C57 174.1(4) .
P6 C55 C60 C59 -174.6(4) .
P7 C61 C62 P8 -44.0(4) .
P7 C63 C64 C65 -175.8(4) .
P7 C63 C68 C67 175.3(4) .
P7 C69 C70 C71 174.8(4) .
P7 C69 C74 C73 -173.4(4) .
P8 C75 C76 C77 176.8(4) .
P8 C75 C80 C79 -177.1(4) .
P8 C81 C82 C83 -179.6(4) .
P8 C81 C86 C85 -178.6(4) .
C1 P1 C3 C4 69.0(4) .
C1 P1 C3 C8 -109.1(4) .
C1 P1 C9 C10 49.8(4) .
C1 P1 C9 C14 -137.3(4) .
C2 P2 C15 C16 92.5(4) .
C2 P2 C15 C20 -86.4(4) .
C2 P2 C21 C22 29.4(4) .
C2 P2 C21 C26 -149.9(4) .
C3 P1 C1 C2 93.8(4) .
C3 P1 C9 C10 162.7(4) .
C3 P1 C9 C14 -24.3(5) .
C3 C4 C5 C6 1.9(7) .
C4 C3 C8 C7 1.6(6) .
C4 C5 C6 C7 1.0(7) .
C5 C6 C7 C8 -2.6(7) .
C6 C7 C8 C3 1.3(7) .
C8 C3 C4 C5 -3.2(7) .
C9 P1 C1 C2 -151.8(3) .
C9 P1 C3 C4 -45.2(4) .
C9 P1 C3 C8 136.8(4) .
C9 C10 C11 C12 1.0(9) .
C10 C9 C14 C13 -1.8(7) .
C10 C11 C12 C13 -2.2(10) .
C11 C12 C13 C14 1.3(10) .
C12 C13 C14 C9 0.7(9) .
C14 C9 C10 C11 1.0(8) .
C15 P2 C2 C1 -178.3(3) .
C15 P2 C21 C22 -82.5(4) .
C15 P2 C21 C26 98.2(4) .
C15 C16 C17 C18 -1.2(7) .
C16 C15 C20 C19 0.7(7) .
C16 C17 C18 C19 1.7(7) .
C17 C18 C19 C20 -0.9(7) .
C18 C19 C20 C15 -0.3(7) .
C20 C15 C16 C17 0.0(6) .
C21 P2 C2 C1 67.3(4) .
C21 P2 C15 C16 -155.9(3) .
C21 P2 C15 C20 25.2(4) .
C21 C22 C23 C24 -0.8(9) .
C22 C21 C26 C25 1.3(8) .
C22 C23 C24 C25 0.7(10) .
C23 C24 C25 C26 0.4(10) .
C24 C25 C26 C21 -1.4(9) .
C26 C21 C22 C23 -0.2(8) .
C27 C28 C29 C30 -179.9(4) .
C27 C28 C33 C32 -179.4(4) .
C28 C29 C30 C31 -0.2(6) .
C29 C28 C33 C32 1.2(6) .
C29 C30 C31 C32 0.2(6) .
C29 C30 C31 C34 -179.1(4) .
C30 C31 C32 C33 0.5(6) .
C30 C31 C34 S4 -50.5(5) .
C31 C32 C33 C28 -1.3(6) .
C32 C31 C34 S4 130.2(4) .
C33 C28 C29 C30 -0.5(6) .
C34 C31 C32 C33 179.8(4) .
C35 P5 C37 C38 135.3(4) .
C35 P5 C37 C42 -40.8(5) .
C35 P5 C43 C44 94.2(4) .
C35 P5 C43 C48 -82.7(4) .
C36 P6 C49 C50 -55.5(4) .
C36 P6 C49 C54 121.9(4) .
C36 P6 C55 C56 157.1(4) .
C36 P6 C55 C60 -27.8(5) .
C37 P5 C35 C36 -79.7(3) .
C37 P5 C43 C44 -18.5(5) .
C37 P5 C43 C48 164.7(4) .
C37 C38 C39 C40 0.8(10) .
C38 C37 C42 C41 -0.3(8) .
C38 C39 C40 C41 0.1(12) .
C39 C40 C41 C42 -1.0(11) .
C40 C41 C42 C37 1.2(10) .
C42 C37 C38 C39 -0.7(8) .
C43 P5 C35 C36 163.9(3) .
C43 P5 C37 C38 -111.4(4) .
C43 P5 C37 C42 72.5(4) .
C43 C44 C45 C46 -0.1(8) .
C44 C43 C48 C47 -1.1(7) .
C44 C45 C46 C47 0.0(8) .
C45 C46 C47 C48 -0.4(7) .
C46 C47 C48 C43 1.0(7) .
C48 C43 C44 C45 0.6(7) .
C49 P6 C36 C35 -75.1(3) .
C49 P6 C55 C56 44.3(4) .
C49 P6 C55 C60 -140.7(4) .
C49 C50 C51 C52 -1.7(9) .
C50 C49 C54 C53 -0.9(7) .
C50 C51 C52 C53 0.9(8) .
C51 C52 C53 C54 -0.1(8) .
C52 C53 C54 C49 0.1(7) .
C54 C49 C50 C51 1.7(8) .
C55 P6 C36 C35 171.6(3) .
C55 P6 C49 C50 60.3(4) .
C55 P6 C49 C54 -122.3(4) .
C55 C56 C57 C58 0.8(8) .
C56 C55 C60 C59 0.4(8) .
C56 C57 C58 C59 0.1(8) .
C57 C58 C59 C60 -0.7(9) .
C58 C59 C60 C55 0.5(9) .
C60 C55 C56 C57 -1.0(7) .
C61 P7 C63 C64 -53.7(4) .
C61 P7 C63 C68 131.2(4) .
C61 P7 C69 C70 -57.4(5) .
C61 P7 C69 C74 116.9(4) .
C62 P8 C75 C76 -84.1(4) .
C62 P8 C75 C80 93.0(4) .
C62 P8 C81 C82 28.6(5) .
C62 P8 C81 C86 -152.7(4) .
C63 P7 C61 C62 -178.8(3) .
C63 P7 C69 C70 58.3(5) .
C63 P7 C69 C74 -127.3(4) .
C63 C64 C65 C66 0.6(8) .
C64 C63 C68 C67 0.1(7) .
C64 C65 C66 C67 -0.3(8) .
C65 C66 C67 C68 -0.1(8) .
C66 C67 C68 C63 0.2(8) .
C68 C63 C64 C65 -0.5(7) .
C69 P7 C61 C62 -63.6(4) .
C69 P7 C63 C64 -167.2(4) .
C69 P7 C63 C68 17.6(5) .
C69 C70 C71 C72 -2.2(9) .
C70 C69 C74 C73 1.0(8) .
C70 C71 C72 C73 2.6(9) .
C71 C72 C73 C74 -1.2(8) .
C72 C73 C74 C69 -0.6(8) .
C74 C69 C70 C71 0.4(8) .
C75 P8 C62 C61 -114.3(4) .
C75 P8 C81 C82 -82.5(4) .
C75 P8 C81 C86 96.2(4) .
C75 C76 C77 C78 0.7(9) .
C76 C75 C80 C79 0.1(7) .
C76 C77 C78 C79 -0.7(9) .
C77 C78 C79 C80 0.5(9) .
C78 C79 C80 C75 -0.1(7) .
C80 C75 C76 C77 -0.4(8) .
C81 P8 C62 C61 133.4(3) .
C81 P8 C75 C76 28.8(5) .
C81 P8 C75 C80 -154.0(4) .
C81 C82 C83 C84 -2.4(9) .
C82 C81 C86 C85 0.2(8) .
C82 C83 C84 C85 1.4(11) .
C83 C84 C85 C86 0.5(10) .
C84 C85 C86 C81 -1.2(9) .
C86 C81 C82 C83 1.7(8) .
C87 C88 C89 C90 -174.4(4) .
C87 C88 C93 C92 173.9(4) .
C88 C89 C90 C91 0.5(7) .
C89 C88 C93 C92 -4.3(7) .
C89 C90 C91 C92 -4.2(6) .
C89 C90 C91 C94 174.8(4) .
C90 C91 C92 C93 3.6(6) .
C90 C91 C94 S2 -123.7(4) .
C91 C92 C93 C88 0.6(7) .
C92 C91 C94 S2 55.2(5) .
C93 C88 C89 C90 3.7(7) .
C94 C91 C92 C93 -175.3(4) .
C95 P3 C97 C98 -134.5(7) .
C95 P3 C97 C102 42.0(6) .
C95 P3 C103 C104 -119.6(4) .
C95 P3 C103 C108 59.1(4) .
C96 P4 C109 C110 -6.2(5) .
C96 P4 C109 C114 176.7(3) .
C96 P4 C115 C116 -36.9(4) .
C96 P4 C115 C120 143.8(4) .
C97 P3 C95 C96 130.3(4) .
C97 P3 C103 C104 -7.9(5) .
C97 P3 C103 C108 170.8(4) .
C97 C98 C99 C100 3.6(17) .
C98 C97 C102 C101 0.4(13) .
C98 C99 C100 C101 -3(2) .
C99 C100 C101 C102 1.1(19) .
C100 C101 C102 C97 0.3(15) .
C102 C97 C98 C99 -2.3(14) .
C103 P3 C95 C96 -117.1(4) .
C103 P3 C97 C98 114.8(7) .
C103 P3 C97 C102 -68.8(6) .
C103 C104 C105 C106 -1.0(7) .
C104 C103 C108 C107 -0.8(7) .
C104 C105 C106 C107 -0.5(7) .
C105 C106 C107 C108 1.4(7) .
C106 C107 C108 C103 -0.8(7) .
C108 C103 C104 C105 1.7(7) .
C109 P4 C96 C95 -176.9(3) .
C109 P4 C115 C116 77.4(4) .
C109 P4 C115 C120 -101.8(5) .
C109 C110 C111 C112 1.7(8) .
C110 C109 C114 C113 -3.7(6) .
C110 C111 C112 C113 -4.5(8) .
C111 C112 C113 C114 3.1(8) .
C112 C113 C114 C109 1.0(7) .
C114 C109 C110 C111 2.4(7) .
C115 P4 C96 C95 -64.0(4) .
C115 P4 C109 C110 -119.7(4) .
C115 P4 C109 C114 63.2(4) .
C115 C116 C117 C118 1.0(8) .
C116 C115 C120 C119 -0.5(9) .
C116 C117 C118 C119 -1.3(8) .
C117 C118 C119 C120 0.7(9) .
C118 C119 C120 C115 0.2(10) .
C120 C115 C116 C117 -0.2(7) .
O2C S1C C5C F6C -176.9(3) .
O2C S1C C5C F7C 63.2(4) .
O2C S1C C5C F8C -55.1(4) .
O3C S1C C5C F6C -57.1(4) .
O3C S1C C5C F7C -177.0(4) .
O3C S1C C5C F8C 64.7(4) .
O4C S1C C5C F6C 62.2(4) .
O4C S1C C5C F7C -57.7(4) .
O4C S1C C5C F8C -176.0(4) .
O10C S9C C13C F14C 58.7(4) .
O10C S9C C13C F15C -60.6(4) .
O10C S9C C13C F16C 178.6(4) .
O11C S9C C13C F14C 178.4(4) .
O11C S9C C13C F15C 59.0(4) .
O11C S9C C13C F16C -61.7(4) .
O12C S9C C13C F14C -61.5(4) .
O12C S9C C13C F15C 179.1(4) .
O12C S9C C13C F16C 58.4(4) .
